data_7037529
loop_
_publ_author_name
'Santoro, Giuseppe'
'Beltrami, Ruben'
'Kottelat, Emmanuel'
'Blacque, Olivier'
'Bogdanova, Anna Yu'
'Zobi, Fabio'

_publ_section_title
;
 N-Nitrosamine-{cis-Re[CO]2}(2+) cobalamin conjugates as mixed
 CO/NO-releasing molecules.
;
_journal_issue 4
_journal_name_full 'Dalton transactions (Cambridge, England : 2003)'
_journal_page_first 1504
_journal_page_last 1513
_journal_paper_doi 10.1039/c5dt03402g
_journal_volume 45
_journal_year 2016
_chemical_absolute_configuration ad
_chemical_formula_moiety '2(C68 H95 Co N17 O16 P), C3 H6 O, 23 (H2 O) '
_chemical_formula_sum 'C139 H242 Co2 N34 O56 P2'
_chemical_formula_weight 3465.45
_space_group_crystal_system monoclinic
_space_group_IT_number 4
_space_group_name_Hall 'P 2yb'
_space_group_name_H-M_alt 'P 1 21 1'
_symmetry_space_group_name_Hall 'P 2yb'
_symmetry_space_group_name_H-M 'P 1 21 1'
_atom_sites_solution_hydrogens geom
_atom_sites_solution_primary direct
_audit_creation_date 2014-09-26
_audit_creation_method
;
Olex2 1.2
(compiled 2014.09.19 svn.r3010 for OlexSys, GUI svn.r4874)
;
_audit_update_record
;
2015-03-18 deposited with the CCDC.
2015-12-02 downloaded from the CCDC.
;
_cell_angle_alpha 90
_cell_angle_beta 95.299(2)
_cell_angle_gamma 90
_cell_formula_units_Z 2
_cell_length_a 15.6019(4)
_cell_length_b 21.4078(4)
_cell_length_c 28.0537(7)
_cell_measurement_reflns_used 26528
_cell_measurement_temperature 183(1)
_cell_measurement_theta_max 29.6
_cell_measurement_theta_min 2.8
_cell_volume 9330.0(4)
_computing_cell_refinement
;
CrysAlisPro, Agilent Technologies,
Version 1.171.36.20 (release 27-06-2012 CrysAlis171 .NET)
(compiled Jul 11 2012,15:38:31)
;
_computing_data_collection
;
CrysAlisPro, Agilent Technologies,
Version 1.171.36.20 (release 27-06-2012 CrysAlis171 .NET)
(compiled Jul 11 2012,15:38:31)
;
_computing_data_reduction
;
CrysAlisPro, Agilent Technologies,
Version 1.171.36.20 (release 27-06-2012 CrysAlis171 .NET)
(compiled Jul 11 2012,15:38:31)
;
_computing_molecular_graphics 'Olex2 (Dolomanov et al., 2009)'
_computing_publication_material 'Olex2 (Dolomanov et al., 2009)'
_computing_structure_refinement 'ShelXL (Sheldrick, 2008)'
_computing_structure_solution 'ShelXS-1997 (Sheldrick, 2008)'
_diffrn_ambient_temperature 183(1)
_diffrn_detector_area_resol_mean 10.4498
_diffrn_measured_fraction_theta_full 0.998
_diffrn_measured_fraction_theta_max 0.998
_diffrn_measurement_details
;
  1 omega  -41.00   62.00   0.5000   90.0000
omega____ theta____ kappa____ phi______ frames
    -      -11.5599   57.0000  120.0000 206

  2 omega  -67.00    4.00   0.5000   90.0000
omega____ theta____ kappa____ phi______ frames
    -      -11.5599  -38.0000 -180.0000 142

  3 omega  -33.00   43.00   0.5000   90.0000
omega____ theta____ kappa____ phi______ frames
    -      -11.5599   38.0000   60.0000 152

  4 omega   -7.00   66.00   0.5000   90.0000
omega____ theta____ kappa____ phi______ frames
    -       12.1849   57.0000 -150.0000 146

  5 omega   -9.00   16.00   0.5000   90.0000
omega____ theta____ kappa____ phi______ frames
    -       12.1849   38.0000 -180.0000 50
;
_diffrn_measurement_device_type 'Xcalibur, Ruby'
_diffrn_measurement_method '\w scans'
_diffrn_orient_matrix_UB_11 -0.0128793000
_diffrn_orient_matrix_UB_12 0.0005526000
_diffrn_orient_matrix_UB_13 -0.0249076000
_diffrn_orient_matrix_UB_21 -0.0421739000
_diffrn_orient_matrix_UB_22 0.0088092000
_diffrn_orient_matrix_UB_23 0.0047938000
_diffrn_orient_matrix_UB_31 0.0118096000
_diffrn_orient_matrix_UB_32 0.0319591000
_diffrn_orient_matrix_UB_33 -0.0008904000
_diffrn_radiation_monochromator graphite
_diffrn_radiation_type MoK\a
_diffrn_radiation_wavelength 0.71073
_diffrn_reflns_av_R_equivalents 0.0489
_diffrn_reflns_av_unetI/netI 0.0730
_diffrn_reflns_laue_measured_fraction_full 0.998
_diffrn_reflns_laue_measured_fraction_max 0.998
_diffrn_reflns_limit_h_max 19
_diffrn_reflns_limit_h_min -19
_diffrn_reflns_limit_k_max 26
_diffrn_reflns_limit_k_min -26
_diffrn_reflns_limit_l_max 34
_diffrn_reflns_limit_l_min -35
_diffrn_reflns_number 85003
_diffrn_reflns_point_group_measured_fraction_full 0.977
_diffrn_reflns_point_group_measured_fraction_max 0.975
_diffrn_reflns_theta_full 25.242
_diffrn_reflns_theta_max 26.373
_diffrn_reflns_theta_min 2.786
_diffrn_source 'Enhance (Mo) X-ray Source'
_exptl_absorpt_coefficient_mu 0.280
_exptl_absorpt_correction_T_max 1.000
_exptl_absorpt_correction_T_min 0.942
_exptl_absorpt_correction_type multi-scan
_exptl_absorpt_process_details
;
CrysAlisPro, Agilent Technologies,
Version 1.171.36.20 (release 27-06-2012 CrysAlis171 .NET)
(compiled Jul 11 2012,15:38:31)
Empirical absorption correction using spherical harmonics,
 implemented in SCALE3 ABSPACK scaling algorithm.
;
_exptl_crystal_colour red
_exptl_crystal_density_diffrn 1.234
_exptl_crystal_description block
_exptl_crystal_F_000 3692
_exptl_crystal_size_max 0.35
_exptl_crystal_size_mid 0.25
_exptl_crystal_size_min 0.15
_refine_diff_density_max 0.897
_refine_diff_density_min -0.643
_refine_diff_density_rms 0.078
_refine_ls_abs_structure_details
;
 Flack x determined using 12258 quotients [(I+)-(I-)]/[(I+)+(I-)]
 (Parsons, Flack and Wagner, Acta Cryst. B69 (2013) 249-259).
;
_refine_ls_abs_structure_Flack 0.049(6)
_refine_ls_extinction_method none
_refine_ls_goodness_of_fit_ref 1.048
_refine_ls_hydrogen_treatment constr
_refine_ls_matrix_type full
_refine_ls_number_parameters 1927
_refine_ls_number_reflns 37195
_refine_ls_number_restraints 760
_refine_ls_restrained_S_all 1.049
_refine_ls_R_factor_all 0.0834
_refine_ls_R_factor_gt 0.0717
_refine_ls_shift/su_max 0.003
_refine_ls_shift/su_mean 0.000
_refine_ls_structure_factor_coef Fsqd
_refine_ls_weighting_details 'w=1/[\s^2^(Fo^2^)+(0.1110P)^2^+4.3939P] where P=(Fo^2^+2Fc^2^)/3'
_refine_ls_weighting_scheme calc
_refine_ls_wR_factor_gt 0.1836
_refine_ls_wR_factor_ref 0.1928
_reflns_Friedel_coverage 0.902
_reflns_friedel_fraction_full 0.955
_reflns_friedel_fraction_max 0.951
_reflns_number_gt 31747
_reflns_number_total 37195
_reflns_threshold_expression 'I > 2\s(I)'
_cod_data_source_file c5dt03402g2.cif
_cod_data_source_block 1p
_cod_depositor_comments 'Adding full bibliography for 7037528--7037529.cif.'
_cod_database_code 7037529
_shelxl_version_number 2014/6
_shelx_space_group_comment
;
The symmetry employed for this shelxl refinement is uniquely defined
by the following loop, which should always be used as a source of
symmetry information in preference to the above space-group names.
They are only intended as comments.
;
_olex2_refinement_description
;
1. Fixed Uiso
 At 1.2 times of:
  All C(H) groups, All C(H,H) groups, All C(H,H,H,H) groups, All N(H) groups,
  All N(H,H) groups
 At 1.5 times of:
  All C(H,H,H) groups, All O(H) groups
2. Restrained distances
 N32A-C133 = N32A-C136 = C133-C134 = C135-C136 = N33A-C134 = N33A-C135
 1.47393 with sigma of 0.01
 N32B-C233 = N32B-C236 = C233-C234 = C235-C236 = N33B-C134 = N33B-C235
 1.47393 with sigma of 0.01
 N32A-C134 = N32A-C135 = N32B-C234 = N32B-C235
 2.3793 with sigma of 0.02
 N33A-C133 = N33A-C136 = N33B-C233 = N33B-C236
 2.3793 with sigma of 0.02
 N16-N17 = C17-N8
 1.32 with sigma of 0.01
 C17-O1
 1.25 with sigma of 0.01
 N33A-N34 \\sim N33B-N34
 with sigma of 0.01
 C132-N32A \\sim C132-N32B
 with sigma of 0.01
 N16-C67A \\sim N16-C67B
 with sigma of 0.005
 C67A-C68 \\sim C67A-C68
 with sigma of 0.005
3. Rigid bond restraints
 C133, C134, C135, C136, N32A, N33A, C233, C234, C235, C236, N32B, N33B
 with sigma for 1-2 distances of 0.005 and sigma for 1-3 distances of 0.005
 N15, N16, N17, O16, C65, C66, C67A, C67B, C68
 with sigma for 1-2 distances of 0.005 and sigma for 1-3 distances of 0.005
 C27, O2, N9
 with sigma for 1-2 distances of 0.005 and sigma for 1-3 distances of 0.005
4. Uiso/Uaniso restraints and constraints
C133 \\sim C134 \\sim C135 \\sim C136 \\sim N32A \\sim N33A \\sim C233 \\sim
C234 \\sim C235 \\sim C236 \\sim N32B \\sim N33B: within 4A with sigma of 0.005
and sigma for terminal atoms of 0.01
N15 \\sim N16 \\sim N17 \\sim O16 \\sim C65 \\sim C66 \\sim C67A \\sim C67B
\\sim C68: within 4A with sigma of 0.005 and sigma for terminal atoms of 0.01
C26 \\sim C27 \\sim O2 \\sim N9: within 3A with sigma of 0.005 and sigma for
terminal atoms of 0.01
N26 \\sim C95 \\sim O18: within 3A with sigma of 0.005 and sigma for terminal
atoms of 0.01
C38 \\sim C39 \\sim O4 \\sim N11: within 3A with sigma of 0.005 and sigma for
terminal atoms of 0.01
Uanis(N8) = Uanis(C17) = Uanis(O1)
Uanis(C67A) = Uanis(C67B)
5. Others
 Sof(C233)=Sof(H23A)=Sof(H23B)=Sof(C234)=Sof(H23C)=Sof(H23D)=Sof(C235)=
 Sof(H23E)=Sof(H23F)=Sof(C236)=Sof(H23G)=Sof(H23H)=Sof(N32B)=Sof(N33B)=1-FVAR(1)
 Sof(C133)=Sof(H13C)=Sof(H13D)=Sof(C134)=Sof(H13E)=Sof(H13F)=Sof(C135)=
 Sof(H13G)=Sof(H13H)=Sof(C136)=Sof(H13I)=Sof(H13J)=Sof(N32A)=Sof(N33A)=FVAR(1)
 1(DFIX)=1(DFIX)=FVAR(2)
 1(DFIX)=1(DFIX)=FVAR(3)
 Sof(C67B)=Sof(H67C)=Sof(H67D)=Sof(H68C)=Sof(H68D)=1-FVAR(4)
 Sof(C67A)=Sof(H67A)=Sof(H67B)=Sof(H68A)=Sof(H68B)=FVAR(4)
6.a Ternary CH refined with riding coordinates:
 C12(H12), C22(H22), C34(H34), C44(H44), C45(H45), C57(H57), C59(H59),
 C60(H60), C61(H61), C62(H62), C80(H80), C90(H90), C102(H102), C112(H112),
 C113(H113), C125(H125), C127(H127), C128(H128), C129(H129), C130(H130)
6.b Secondary CH2 refined with riding coordinates:
 C15(H15A,H15B), C16(H16A,H16B), C25(H25C,H25D), C26(H26C,H26D), C29(H29C,
 H29D), C37(H37A,H37B), C38(H38A,H38B), C41(H41A,H41B), C50(H50A,H50B),
 C53(H53A,H53B), C54(H54A,H54B), C56(H56A,H56B), C63(H63A,H63B), C65(H65A,H65B),
  C66(H66A,H66B), C67A(H67A,H67B), C67B(H67C,H67D), C68(H68A,H68B), C68(H68C,
 H68D), C83(H83A,H83B), C84(H84A,H84B), C93(H93A,H93B), C94(H94A,H94B),
 C97(H97A,H97B), C105(H10D,H10E), C106(H10F,H10G), C108(H10H,H10I), C116(H11G,
 H11H), C121(H12D,H12E), C122(H12F,H12G), C124(H12H,H12I), C131(H13A,H13B),
 C133(H13C,H13D), C134(H13E,H13F), C135(H13G,H13H), C136(H13I,H13J), C233(H23A,
 H23B), C234(H23C,H23D), C235(H23E,H23F), C236(H23G,H23H)
6.c Aromatic/amide H refined with riding coordinates:
 C2(H2), C4(H4), C7(H7), C20(H20), N14(H14), C70(H70), C72(H72), C75(H75),
 C88(H88), N31(H31)
6.d Tetrahedral OH refined with riding coordinates:
 O13(H13)
6.e X=CH2 refined with riding coordinates:
 N8(H8A,H8B), N11(H11L,H11M), N12(H12M,H12N), N13(H13K,H13L), N9(H9D,H9E),
 N10(H10M,H10N), N25(H25A,H25B), N26(H26A,H26B), N27(H27A,H27B), N28(H28A,H28B),
  N29(H29A,H29B), N30(H30A,H30B)
6.f Idealised Me refined as rotating group:
 C9(H9A,H9B,H9C), C10(H10J,H10K,H10L), C18(H18A,H18B,H18C), C19(H19A,H19B,
 H19C), C28(H28C,H28D,H28E), C32(H32A,H32B,H32C), C40(H40A,H40B,H40C), C43(H43A,
 H43B,H43C), C49(H49A,H49B,H49C), C52(H52A,H52B,H52C), C58(H58A,H58B,H58C),
 C77(H77A,H77B,H77C), C78(H78A,H78B,H78C), C86(H86A,H86B,H86C), C87(H87A,H87B,
 H87C), C96(H96A,H96B,H96C), C100(H10A,H10B,H10C), C110(H11A,H11B,H11C),
 C111(H11D,H11E,H11F), C118(H11I,H11J,H11K), C120(H12A,H12B,H12C), C126(H12J,
 H12K,H12L)
6.g Idealised tetrahedral OH refined as rotating group:
 O29(H29)
;
_olex2_submission_special_instructions 'No special instructions were received'

loop_
_space_group_symop_operation_xyz
'x, y, z'
'-x, y+1/2, -z'

loop_
_atom_site_label
_atom_site_type_symbol
_atom_site_fract_x
_atom_site_fract_y
_atom_site_fract_z
_atom_site_U_iso_or_equiv
_atom_site_adp_type
_atom_site_occupancy
_atom_site_site_symmetry_order
_atom_site_calc_flag
_atom_site_refinement_flags_posn
_atom_site_refinement_flags_adp
_atom_site_refinement_flags_occupancy
_atom_site_disorder_assembly
_atom_site_disorder_group
C1 C 0.2448(4) 0.1227(3) 0.1118(2) 0.0244(13) Uani 1 1 d . . . . .
C2 C 0.1847(3) 0.1017(3) -0.0575(2) 0.0216(11) Uani 1 1 d . . . . .
H2 H 0.1417 0.1315 -0.0517 0.026 Uiso 1 1 calc R . . . .
C3 C 0.2662(4) 0.0392(3) -0.0959(2) 0.0236(12) Uani 1 1 d . . . . .
C4 C 0.3089(4) 0.0060(3) -0.1295(2) 0.0315(14) Uani 1 1 d . . . . .
H4 H 0.2916 0.0089 -0.1628 0.038 Uiso 1 1 calc R . . . .
C5 C 0.3769(4) -0.0310(3) -0.1125(2) 0.0317(14) Uani 1 1 d . . . . .
C6 C 0.4040(4) -0.0346(3) -0.0634(3) 0.0352(15) Uani 1 1 d . . . . .
C7 C 0.3618(4) 0.0009(3) -0.0308(2) 0.0276(13) Uani 1 1 d . . . . .
H7 H 0.3812 0.0001 0.0023 0.033 Uiso 1 1 calc R . . . .
C8 C 0.2917(4) 0.0371(3) -0.0470(2) 0.0267(13) Uani 1 1 d . . . . .
C9 C 0.4252(5) -0.0686(3) -0.1484(3) 0.0442(18) Uani 1 1 d . . . . .
H9A H 0.4004 -0.0594 -0.1810 0.066 Uiso 1 1 calc GR . . . .
H9B H 0.4197 -0.1133 -0.1420 0.066 Uiso 1 1 calc GR . . . .
H9C H 0.4861 -0.0568 -0.1451 0.066 Uiso 1 1 calc GR . . . .
C10 C 0.4777(5) -0.0757(4) -0.0457(3) 0.048(2) Uani 1 1 d . . . . .
H10J H 0.4927 -0.0681 -0.0115 0.073 Uiso 1 1 calc GR . . . .
H10K H 0.5275 -0.0663 -0.0634 0.073 Uiso 1 1 calc GR . . . .
H10L H 0.4613 -0.1196 -0.0507 0.073 Uiso 1 1 calc GR . . . .
C11 C 0.0598(4) 0.1343(3) 0.0311(2) 0.0203(11) Uani 1 1 d . . . . .
C12 C -0.0274(3) 0.1028(3) 0.0257(2) 0.0232(11) Uani 1 1 d . . . . .
H12 H -0.0696 0.1290 0.0416 0.028 Uiso 1 1 calc R . . . .
C13 C -0.0096(4) 0.0423(3) 0.0550(2) 0.0261(13) Uani 1 1 d . . . . .
C14 C 0.0859(4) 0.0360(3) 0.0537(2) 0.0228(12) Uani 1 1 d . . . . .
C15 C -0.0586(4) 0.0954(4) -0.0274(2) 0.0341(15) Uani 1 1 d . . . . .
H15A H -0.0414 0.1326 -0.0451 0.041 Uiso 1 1 calc R . . . .
H15B H -0.0304 0.0585 -0.0403 0.041 Uiso 1 1 calc R . . . .
C16 C -0.1562(4) 0.0875(4) -0.0355(3) 0.0423(18) Uani 1 1 d . . . . .
H16A H -0.1756 0.0642 -0.0079 0.051 Uiso 1 1 calc R . . . .
H16B H -0.1829 0.1294 -0.0355 0.051 Uiso 1 1 calc R . . . .
C17 C -0.1894(8) 0.0546(5) -0.0803(4) 0.0843(15) Uani 1 1 d D . . . .
C18 C -0.0591(4) -0.0170(3) 0.0363(3) 0.0380(17) Uani 1 1 d . . . . .
H18A H -0.0561 -0.0208 0.0017 0.057 Uiso 1 1 calc GR . . . .
H18B H -0.1195 -0.0137 0.0431 0.057 Uiso 1 1 calc GR . . . .
H18C H -0.0331 -0.0540 0.0524 0.057 Uiso 1 1 calc GR . . . .
C19 C -0.0259(5) 0.0528(3) 0.1072(3) 0.0394(17) Uani 1 1 d . . . . .
H19A H -0.0075 0.0159 0.1260 0.059 Uiso 1 1 calc GR . . . .
H19B H -0.0874 0.0601 0.1093 0.059 Uiso 1 1 calc GR . . . .
H19C H 0.0069 0.0893 0.1197 0.059 Uiso 1 1 calc GR . . . .
C20 C 0.1306(4) -0.0193(3) 0.0651(2) 0.0227(12) Uani 1 1 d . . . . .
H20 H 0.0974 -0.0561 0.0681 0.027 Uiso 1 1 calc R . . . .
C21 C 0.2196(4) -0.0252(3) 0.0724(2) 0.0220(12) Uani 1 1 d . . . . .
C22 C 0.2636(4) -0.0851(3) 0.0877(2) 0.0276(13) Uani 1 1 d . . . . .
H22 H 0.2288 -0.1087 0.1099 0.033 Uiso 1 1 calc R . . . .
C23 C 0.3471(4) -0.0605(3) 0.1149(2) 0.0272(13) Uani 1 1 d . . . . .
C24 C 0.3563(4) 0.0030(3) 0.0900(2) 0.0242(12) Uani 1 1 d . . . . .
C25 C 0.2775(4) -0.1250(3) 0.0428(3) 0.0339(15) Uani 1 1 d . . . . .
H25C H 0.3113 -0.1004 0.0212 0.041 Uiso 1 1 calc R . . . .
H25D H 0.3116 -0.1625 0.0529 0.041 Uiso 1 1 calc R . . . .
C26 C 0.1942(5) -0.1455(4) 0.0154(3) 0.055(2) Uani 1 1 d . . . . .
H26C H 0.1580 -0.1676 0.0372 0.066 Uiso 1 1 calc R . . . .
H26D H 0.1621 -0.1084 0.0024 0.066 Uiso 1 1 calc R . . . .
C27 C 0.2125(6) -0.1879(5) -0.0248(4) 0.069(2) Uani 1 1 d . U . . .
C28 C 0.4221(4) -0.1067(3) 0.1149(3) 0.0337(15) Uani 1 1 d . . . . .
H28C H 0.4667 -0.0955 0.1404 0.051 Uiso 1 1 calc GR . . . .
H28D H 0.4462 -0.1051 0.0839 0.051 Uiso 1 1 calc GR . . . .
H28E H 0.4013 -0.1490 0.1205 0.051 Uiso 1 1 calc GR . . . .
C29 C 0.3297(4) -0.0420(3) 0.1672(2) 0.0307(14) Uani 1 1 d . . . . .
H29C H 0.3818 -0.0218 0.1832 0.037 Uiso 1 1 calc R . . . .
H29D H 0.2822 -0.0112 0.1659 0.037 Uiso 1 1 calc R . . . .
C30 C 0.3060(5) -0.0985(3) 0.1970(2) 0.0349(15) Uani 1 1 d . . . . .
C31 C 0.4300(4) 0.0388(3) 0.0911(2) 0.0261(13) Uani 1 1 d . . . . .
C32 C 0.5128(4) 0.0200(3) 0.1191(3) 0.0404(17) Uani 1 1 d . . . . .
H32A H 0.5001 -0.0044 0.1472 0.061 Uiso 1 1 calc GR . . . .
H32B H 0.5454 0.0574 0.1295 0.061 Uiso 1 1 calc GR . . . .
H32C H 0.5470 -0.0055 0.0988 0.061 Uiso 1 1 calc GR . . . .
C33 C 0.4299(4) 0.0979(3) 0.0653(2) 0.0255(12) Uani 1 1 d . . . . .
C34 C 0.5105(4) 0.1345(3) 0.0577(2) 0.0297(14) Uani 1 1 d . . . . .
H34 H 0.5486 0.1346 0.0884 0.036 Uiso 1 1 calc R . . . .
C35 C 0.4744(4) 0.2023(3) 0.0485(2) 0.0293(14) Uani 1 1 d . . . . .
C36 C 0.3799(4) 0.1881(3) 0.0250(2) 0.0262(13) Uani 1 1 d . . . . .
C37 C 0.5578(4) 0.0999(4) 0.0193(3) 0.0397(17) Uani 1 1 d . . . . .
H37A H 0.5561 0.0545 0.0259 0.048 Uiso 1 1 calc R . . . .
H37B H 0.5261 0.1072 -0.0124 0.048 Uiso 1 1 calc R . . . .
C38 C 0.6518(5) 0.1192(4) 0.0168(4) 0.059(2) Uani 1 1 d . . . . .
H38A H 0.6745 0.0981 -0.0108 0.071 Uiso 1 1 calc R . . . .
H38B H 0.6543 0.1648 0.0113 0.071 Uiso 1 1 calc R . . . .
C39 C 0.7066(4) 0.1038(4) 0.0603(4) 0.0556(19) Uani 1 1 d . . . . .
C40 C 0.5275(4) 0.2414(3) 0.0158(3) 0.0357(16) Uani 1 1 d . . . . .
H40A H 0.4960 0.2797 0.0063 0.054 Uiso 1 1 calc GR . . . .
H40B H 0.5373 0.2171 -0.0128 0.054 Uiso 1 1 calc GR . . . .
H40C H 0.5830 0.2522 0.0331 0.054 Uiso 1 1 calc GR . . . .
C41 C 0.4709(4) 0.2340(3) 0.0974(2) 0.0323(15) Uani 1 1 d . . . . .
H41A H 0.4478 0.2768 0.0923 0.039 Uiso 1 1 calc R . . . .
H41B H 0.4305 0.2106 0.1159 0.039 Uiso 1 1 calc R . . . .
C42 C 0.5582(5) 0.2378(3) 0.1269(3) 0.0372(16) Uani 1 1 d . . . . .
C43 C 0.3763(4) 0.1818(3) -0.0295(2) 0.0249(12) Uani 1 1 d . . . . .
H43A H 0.4092 0.1450 -0.0377 0.037 Uiso 1 1 calc GR . . . .
H43B H 0.4011 0.2192 -0.0429 0.037 Uiso 1 1 calc GR . . . .
H43C H 0.3163 0.1773 -0.0427 0.037 Uiso 1 1 calc GR . . . .
C44 C 0.3048(4) 0.2288(3) 0.0390(2) 0.0222(12) Uani 1 1 d . . . . .
H44 H 0.3150 0.2391 0.0738 0.027 Uiso 1 1 calc R . . . .
C45 C 0.2770(4) 0.2877(3) 0.0119(2) 0.0238(12) Uani 1 1 d . . . . .
H45 H 0.2809 0.2788 -0.0229 0.029 Uiso 1 1 calc R . . . .
C46 C 0.1804(4) 0.2924(3) 0.0193(2) 0.0221(12) Uani 1 1 d . . . . .
C47 C 0.1568(4) 0.2228(3) 0.0236(2) 0.0222(12) Uani 1 1 d . . . . .
C48 C 0.0712(4) 0.1973(3) 0.0227(2) 0.0253(13) Uani 1 1 d . . . . .
C49 C -0.0066(4) 0.2380(3) 0.0121(3) 0.0343(15) Uani 1 1 d . . . . .
H49A H -0.0579 0.2158 0.0208 0.052 Uiso 1 1 calc GR . . . .
H49B H -0.0134 0.2482 -0.0221 0.052 Uiso 1 1 calc GR . . . .
H49C H 0.0006 0.2766 0.0308 0.052 Uiso 1 1 calc GR . . . .
C50 C 0.3319(4) 0.3456(3) 0.0241(3) 0.0332(15) Uani 1 1 d . . . . .
H50A H 0.3146 0.3639 0.0541 0.040 Uiso 1 1 calc R . . . .
H50B H 0.3929 0.3327 0.0300 0.040 Uiso 1 1 calc R . . . .
C51 C 0.3248(4) 0.3948(3) -0.0141(3) 0.0317(14) Uani 1 1 d . . . . .
C52 C 0.1663(5) 0.3229(3) 0.0678(2) 0.0346(15) Uani 1 1 d . . . . .
H52A H 0.1079 0.3137 0.0760 0.052 Uiso 1 1 calc GR . . . .
H52B H 0.1737 0.3682 0.0655 0.052 Uiso 1 1 calc GR . . . .
H52C H 0.2082 0.3061 0.0927 0.052 Uiso 1 1 calc GR . . . .
C53 C 0.1289(4) 0.3309(3) -0.0200(2) 0.0235(12) Uani 1 1 d . . . . .
H53A H 0.0689 0.3349 -0.0115 0.028 Uiso 1 1 calc R . . . .
H53B H 0.1537 0.3735 -0.0201 0.028 Uiso 1 1 calc R . . . .
C54 C 0.1270(4) 0.3042(3) -0.0703(2) 0.0327(14) Uani 1 1 d . . . . .
H54A H 0.1214 0.2582 -0.0688 0.039 Uiso 1 1 calc R . . . .
H54B H 0.1819 0.3140 -0.0837 0.039 Uiso 1 1 calc R . . . .
C55 C 0.0524(4) 0.3307(3) -0.1033(2) 0.0289(13) Uani 1 1 d . . . . .
C56 C 0.0099(5) 0.3918(3) -0.1765(2) 0.0397(17) Uani 1 1 d . . . . .
H56A H 0.0247 0.4356 -0.1834 0.048 Uiso 1 1 calc R . . . .
H56B H -0.0482 0.3915 -0.1649 0.048 Uiso 1 1 calc R . . . .
C57 C 0.0087(5) 0.3538(3) -0.2215(3) 0.0372(16) Uani 1 1 d . . . . .
H57 H -0.0057 0.3094 -0.2145 0.045 Uiso 1 1 calc R . . . .
C58 C -0.0560(6) 0.3793(4) -0.2604(3) 0.050(2) Uani 1 1 d . . . . .
H58A H -0.0394 0.4217 -0.2689 0.075 Uiso 1 1 calc GR . . . .
H58B H -0.1133 0.3802 -0.2487 0.075 Uiso 1 1 calc GR . . . .
H58C H -0.0573 0.3524 -0.2887 0.075 Uiso 1 1 calc GR . . . .
C59 C 0.1387(4) 0.1926(3) -0.1968(2) 0.0303(14) Uani 1 1 d . . . . .
H59 H 0.1374 0.1731 -0.2292 0.036 Uiso 1 1 calc R . . . .
C60 C 0.0560(4) 0.1775(3) -0.1736(3) 0.0354(15) Uani 1 1 d . . . . .
H60 H 0.0387 0.2145 -0.1550 0.042 Uiso 1 1 calc R . . . .
C61 C 0.1621(4) 0.1060(3) -0.1471(2) 0.0275(13) Uani 1 1 d . . . . .
H61 H 0.1610 0.0732 -0.1726 0.033 Uiso 1 1 calc R . . . .
C62 C 0.2103(4) 0.1630(3) -0.1624(2) 0.0282(13) Uani 1 1 d . . . . .
H62 H 0.2621 0.1515 -0.1790 0.034 Uiso 1 1 calc R . . . .
C63 C -0.0183(5) 0.1574(4) -0.2081(3) 0.051(2) Uani 1 1 d . . . . .
H63A H -0.0649 0.1396 -0.1906 0.062 Uiso 1 1 calc R . . . .
H63B H -0.0416 0.1934 -0.2273 0.062 Uiso 1 1 calc R . . . .
C64 C -0.0427(7) 0.0832(6) -0.2672(3) 0.078(3) Uani 1 1 d . . . . .
N1 N 0.2486(4) 0.1304(3) 0.1521(2) 0.0463(15) Uani 1 1 d . . . . .
N2 N 0.1227(3) 0.0899(2) 0.04310(17) 0.0197(10) Uani 1 1 d . . . . .
N3 N 0.2779(3) 0.0197(2) 0.06846(18) 0.0223(10) Uani 1 1 d . . . . .
N4 N 0.3612(3) 0.1257(2) 0.04617(18) 0.0219(10) Uani 1 1 d . . . . .
N5 N 0.2263(3) 0.1897(2) 0.03141(17) 0.0194(10) Uani 1 1 d . . . . .
N6 N 0.2385(3) 0.0768(2) -0.02321(17) 0.0193(10) Uani 1 1 d . . . . .
N7 N 0.1977(3) 0.0800(2) -0.10173(18) 0.0253(11) Uani 1 1 d . . . . .
N8 N -0.1836(6) 0.0862(5) -0.1192(3) 0.0843(15) Uani 1 1 d D . . . .
H8A H -0.2058 0.0713 -0.1469 0.101 Uiso 1 1 calc R . . . .
H8B H -0.1574 0.1227 -0.1180 0.101 Uiso 1 1 calc R . . . .
O2 O 0.2393(5) -0.2416(4) -0.0184(3) 0.091(2) Uani 1 1 d . U . . .
O3 O 0.2343(3) -0.1208(3) 0.1931(2) 0.0527(15) Uani 1 1 d . . . . .
N11 N 0.7495(5) 0.1522(3) 0.0806(4) 0.082(2) Uani 1 1 d . . . . .
H11L H 0.7851 0.1466 0.1064 0.098 Uiso 1 1 calc R . . . .
H11M H 0.7422 0.1898 0.0682 0.098 Uiso 1 1 calc R . . . .
N12 N 0.5682(5) 0.2005(3) 0.1641(3) 0.060(2) Uani 1 1 d . . . . .
H12M H 0.6170 0.2005 0.1825 0.072 Uiso 1 1 calc R . . . .
H12N H 0.5261 0.1755 0.1706 0.072 Uiso 1 1 calc R . . . .
N13 N 0.3027(4) 0.4511(3) -0.0032(3) 0.0430(15) Uani 1 1 d . . . . .
H13K H 0.2996 0.4805 -0.0252 0.052 Uiso 1 1 calc R . . . .
H13L H 0.2909 0.4598 0.0261 0.052 Uiso 1 1 calc R . . . .
N14 N 0.0731(4) 0.3666(3) -0.1388(2) 0.0370(13) Uani 1 1 d . . . . .
H14 H 0.1277 0.3762 -0.1400 0.044 Uiso 1 1 calc R . . . .
N15 N -0.0055(9) 0.0485(5) -0.3002(4) 0.1026(19) Uani 1 1 d . U . . .
N16 N 0.0681(8) 0.0002(5) -0.3802(4) 0.1047(18) Uani 1 1 d D U . . .
N17 N 0.1018(9) 0.0046(5) -0.4248(4) 0.1052(19) Uani 1 1 d D U . . .
O16 O 0.0538(7) -0.0124(5) -0.4528(3) 0.113(2) Uani 1 1 d . U . . .
C65 C -0.0645(10) 0.0206(7) -0.3387(5) 0.1048(19) Uani 1 1 d . U . . .
H65A H -0.1114 -0.0020 -0.3245 0.126 Uiso 1 1 calc R . . . .
H65B H -0.0907 0.0540 -0.3596 0.126 Uiso 1 1 calc R . . . .
C66 C -0.0186(10) -0.0212(7) -0.3660(5) 0.1054(19) Uani 1 1 d . U . . .
H66A H -0.0555 -0.0313 -0.3956 0.126 Uiso 1 1 calc R . . . .
H66B H -0.0097 -0.0605 -0.3475 0.126 Uiso 1 1 calc R . . . .
C67A C 0.1227(15) 0.0229(11) -0.3409(7) 0.1044(17) Uani 0.70(2) 1 d . U P A 1
H67A H 0.1411 -0.0127 -0.3198 0.125 Uiso 0.70(2) 1 calc R . P A 1
H67B H 0.1749 0.0411 -0.3529 0.125 Uiso 0.70(2) 1 calc R . P A 1
C67B C 0.089(4) 0.0581(15) -0.3576(17) 0.1044(17) Uani 0.30(2) 1 d . U P A 2
H67C H 0.1491 0.0677 -0.3640 0.125 Uiso 0.30(2) 1 calc R . P A 2
H67D H 0.0523 0.0900 -0.3749 0.125 Uiso 0.30(2) 1 calc R . P A 2
C68 C 0.0844(10) 0.0675(7) -0.3142(5) 0.1060(19) Uani 1 1 d . U . . .
H68A H 0.0790 0.1069 -0.3328 0.127 Uiso 0.70(2) 1 calc R . P A 1
H68B H 0.1224 0.0759 -0.2846 0.127 Uiso 0.70(2) 1 calc R . P A 1
H68C H 0.0947 0.1123 -0.3069 0.127 Uiso 0.30(2) 1 calc R . P A 2
H68D H 0.1293 0.0429 -0.2952 0.127 Uiso 0.30(2) 1 calc R . P A 2
O1 O -0.2274(5) 0.0016(4) -0.0819(3) 0.0843(15) Uani 1 1 d D . . . .
N9 N 0.1983(7) -0.1620(6) -0.0679(4) 0.104(3) Uani 1 1 d . U . . .
H9D H 0.2081 -0.1835 -0.0936 0.124 Uiso 1 1 calc R . . . .
H9E H 0.1791 -0.1234 -0.0708 0.124 Uiso 1 1 calc R . . . .
N10 N 0.3668(4) -0.1205(3) 0.2286(2) 0.0463(16) Uani 1 1 d . . . . .
H10M H 0.3556 -0.1519 0.2473 0.056 Uiso 1 1 calc R . . . .
H10N H 0.4185 -0.1037 0.2309 0.056 Uiso 1 1 calc R . . . .
O4 O 0.7159(4) 0.0506(2) 0.0771(2) 0.0577(15) Uani 1 1 d . . . . .
O5 O 0.6139(3) 0.2736(2) 0.1157(2) 0.0476(13) Uani 1 1 d . . . . .
O6 O 0.3422(5) 0.3797(2) -0.0549(2) 0.0592(16) Uani 1 1 d . . . . .
O7 O -0.0221(3) 0.3183(3) -0.0969(2) 0.0610(17) Uani 1 1 d . . . . .
O8 O 0.0942(3) 0.3569(2) -0.23715(18) 0.0398(11) Uani 1 1 d . . . . .
O9 O 0.2291(3) 0.3161(2) -0.26141(19) 0.0434(12) Uani 1 1 d . . . . .
O10 O 0.0925(3) 0.2558(2) -0.28667(17) 0.0383(11) Uani 1 1 d . . . . .
O11 O 0.1496(3) 0.25889(19) -0.20001(16) 0.0339(10) Uani 1 1 d . . . . .
O12 O 0.0772(3) 0.1257(2) -0.14121(16) 0.0371(11) Uani 1 1 d . . . . .
O13 O 0.2312(3) 0.2004(2) -0.12220(16) 0.0328(10) Uani 1 1 d . . . . .
H13 H 0.2581 0.2321 -0.1302 0.049 Uiso 1 1 calc R . . . .
O14 O 0.0144(4) 0.1117(3) -0.2381(2) 0.0580(15) Uani 1 1 d . . . . .
O15 O -0.1193(6) 0.0821(5) -0.2650(3) 0.117(4) Uani 1 1 d . . . . .
P1 P 0.14273(11) 0.29465(8) -0.25088(6) 0.0322(4) Uani 1 1 d . . . . .
Co1 Co 0.24428(5) 0.10354(3) 0.04685(3) 0.01920(17) Uani 1 1 d . . . . .
C69 C 0.2039(4) -0.1991(3) -0.6114(2) 0.0274(13) Uani 1 1 d . . . . .
C70 C 0.1845(4) -0.1507(3) -0.4481(2) 0.0252(13) Uani 1 1 d . . . . .
H70 H 0.1382 -0.1794 -0.4535 0.030 Uiso 1 1 calc R . . . .
C71 C 0.2801(4) -0.0883(3) -0.4109(2) 0.0285(13) Uani 1 1 d . . . . .
C72 C 0.3348(5) -0.0544(3) -0.3781(3) 0.0374(16) Uani 1 1 d . . . . .
H72 H 0.3248 -0.0529 -0.3452 0.045 Uiso 1 1 calc R . . . .
C73 C 0.4030(5) -0.0235(3) -0.3944(3) 0.0404(17) Uani 1 1 d . . . . .
C74 C 0.4179(4) -0.0257(3) -0.4438(3) 0.0362(16) Uani 1 1 d . . . . .
C75 C 0.3644(4) -0.0606(3) -0.4747(3) 0.0290(14) Uani 1 1 d . . . . .
H75 H 0.3750 -0.0629 -0.5075 0.035 Uiso 1 1 calc R . . . .
C76 C 0.2945(4) -0.0928(2) -0.4590(2) 0.0232(12) Uani 1 1 d . . . . .
C77 C 0.4641(6) 0.0123(4) -0.3591(3) 0.053(2) Uani 1 1 d . . . . .
H77A H 0.4696 0.0553 -0.3703 0.080 Uiso 1 1 calc GR . . . .
H77B H 0.5207 -0.0079 -0.3565 0.080 Uiso 1 1 calc GR . . . .
H77C H 0.4414 0.0125 -0.3277 0.080 Uiso 1 1 calc GR . . . .
C78 C 0.4913(5) 0.0095(4) -0.4605(3) 0.048(2) Uani 1 1 d . . . . .
H78A H 0.4887 0.0075 -0.4955 0.073 Uiso 1 1 calc GR . . . .
H78B H 0.5454 -0.0090 -0.4467 0.073 Uiso 1 1 calc GR . . . .
H78C H 0.4882 0.0532 -0.4504 0.073 Uiso 1 1 calc GR . . . .
C79 C 0.0402(4) -0.2007(3) -0.5336(2) 0.0229(12) Uani 1 1 d . . . . .
C80 C -0.0473(3) -0.1700(3) -0.5326(2) 0.0250(12) Uani 1 1 d . . . . .
H80 H -0.0933 -0.1990 -0.5464 0.030 Uiso 1 1 calc R . . . .
C81 C -0.0398(4) -0.1144(3) -0.5663(2) 0.0258(13) Uani 1 1 d . . . . .
C82 C 0.0573(4) -0.1044(3) -0.5631(2) 0.0227(12) Uani 1 1 d . . . . .
C83 C -0.0640(4) -0.1522(3) -0.4801(2) 0.0297(14) Uani 1 1 d . . . . .
H83A H -0.0381 -0.1840 -0.4576 0.036 Uiso 1 1 calc R . . . .
H83B H -0.0372 -0.1113 -0.4715 0.036 Uiso 1 1 calc R . . . .
C84 C -0.1612(4) -0.1487(3) -0.4765(2) 0.0309(14) Uani 1 1 d . . . . .
H84A H -0.1886 -0.1272 -0.5052 0.037 Uiso 1 1 calc R . . . .
H84B H -0.1847 -0.1917 -0.4763 0.037 Uiso 1 1 calc R . . . .
C85 C -0.1847(5) -0.1143(4) -0.4318(3) 0.0395(16) Uani 1 1 d . . . . .
C86 C -0.0670(5) -0.1344(4) -0.6180(2) 0.0401(17) Uani 1 1 d . . . . .
H86A H -0.0558 -0.1003 -0.6399 0.060 Uiso 1 1 calc GR . . . .
H86B H -0.1285 -0.1445 -0.6213 0.060 Uiso 1 1 calc GR . . . .
H86C H -0.0339 -0.1713 -0.6259 0.060 Uiso 1 1 calc GR . . . .
C87 C -0.0906(4) -0.0546(3) -0.5557(3) 0.0398(17) Uani 1 1 d . . . . .
H87A H -0.0691 -0.0380 -0.5243 0.060 Uiso 1 1 calc GR . . . .
H87B H -0.1518 -0.0648 -0.5557 0.060 Uiso 1 1 calc GR . . . .
H87C H -0.0830 -0.0233 -0.5804 0.060 Uiso 1 1 calc GR . . . .
C88 C 0.0961(4) -0.0506(3) -0.5765(2) 0.0225(12) Uani 1 1 d . . . . .
H88 H 0.0606 -0.0148 -0.5822 0.027 Uiso 1 1 calc R . . . .
C89 C 0.1842(4) -0.0441(2) -0.5824(2) 0.0179(11) Uani 1 1 d . . . . .
C90 C 0.2222(4) 0.0147(3) -0.6001(2) 0.0245(12) Uani 1 1 d . . . . .
H90 H 0.1793 0.0372 -0.6226 0.029 Uiso 1 1 calc R . . . .
C91 C 0.2956(4) -0.0124(3) -0.6275(2) 0.0255(13) Uani 1 1 d . . . . .
C92 C 0.3147(4) -0.0733(3) -0.5989(2) 0.0262(13) Uani 1 1 d . . . . .
C93 C 0.2542(4) 0.0573(3) -0.5582(2) 0.0285(14) Uani 1 1 d . . . . .
H93A H 0.2987 0.0346 -0.5375 0.034 Uiso 1 1 calc R . . . .
H93B H 0.2820 0.0944 -0.5712 0.034 Uiso 1 1 calc R . . . .
C94 C 0.1843(5) 0.0796(3) -0.5272(3) 0.0396(17) Uani 1 1 d . . . . .
H94A H 0.1367 0.0995 -0.5475 0.048 Uiso 1 1 calc R . . . .
H94B H 0.1606 0.0436 -0.5105 0.048 Uiso 1 1 calc R . . . .
C95 C 0.2246(7) 0.1263(4) -0.4910(3) 0.056(2) Uani 1 1 d . . . . .
C96 C 0.3703(4) 0.0336(3) -0.6292(3) 0.0325(14) Uani 1 1 d . . . . .
H96A H 0.4041 0.0346 -0.5979 0.049 Uiso 1 1 calc GR . . . .
H96B H 0.3475 0.0754 -0.6369 0.049 Uiso 1 1 calc GR . . . .
H96C H 0.4072 0.0203 -0.6538 0.049 Uiso 1 1 calc GR . . . .
C97 C 0.2603(4) -0.0331(3) -0.6786(2) 0.0309(14) Uani 1 1 d . . . . .
H97A H 0.3071 -0.0536 -0.6943 0.037 Uiso 1 1 calc R . . . .
H97B H 0.2141 -0.0643 -0.6760 0.037 Uiso 1 1 calc R . . . .
C98 C 0.2242(4) 0.0215(3) -0.7104(2) 0.0313(14) Uani 1 1 d . . . . .
C99 C 0.3882(4) -0.1087(3) -0.5978(3) 0.0301(14) Uani 1 1 d . . . . .
C100 C 0.4597(5) -0.0941(3) -0.6287(3) 0.0420(18) Uani 1 1 d . . . . .
H10A H 0.4372 -0.0685 -0.6560 0.063 Uiso 1 1 calc GR . . . .
H10B H 0.4832 -0.1331 -0.6403 0.063 Uiso 1 1 calc GR . . . .
H10C H 0.5054 -0.0711 -0.6098 0.063 Uiso 1 1 calc GR . . . .
C101 C 0.3981(3) -0.1635(3) -0.5680(2) 0.0252(12) Uani 1 1 d . . . . .
C102 C 0.4836(4) -0.1970(3) -0.5554(3) 0.0293(14) Uani 1 1 d . . . . .
H102 H 0.5144 -0.2001 -0.5851 0.035 Uiso 1 1 calc R . . . .
C103 C 0.4529(4) -0.2637(3) -0.5426(2) 0.0285(14) Uani 1 1 d . . . . .
C104 C 0.3660(4) -0.2483(3) -0.5212(2) 0.0251(13) Uani 1 1 d . . . . .
C105 C 0.5390(4) -0.1572(3) -0.5184(2) 0.0298(14) Uani 1 1 d . . . . .
H10D H 0.5344 -0.1129 -0.5285 0.036 Uiso 1 1 calc R . . . .
H10E H 0.5144 -0.1606 -0.4872 0.036 Uiso 1 1 calc R . . . .
C106 C 0.6342(4) -0.1748(3) -0.5113(2) 0.0262(12) Uani 1 1 d . . . . .
H10F H 0.6643 -0.1454 -0.4882 0.031 Uiso 1 1 calc R . . . .
H10G H 0.6398 -0.2172 -0.4973 0.031 Uiso 1 1 calc R . . . .
C107 C 0.6769(3) -0.1734(3) -0.5570(2) 0.0247(12) Uani 1 1 d . . . . .
C108 C 0.4346(4) -0.2994(3) -0.5907(2) 0.0279(13) Uani 1 1 d . . . . .
H10H H 0.4149 -0.3421 -0.5839 0.033 Uiso 1 1 calc R . . . .
H10I H 0.3873 -0.2780 -0.6103 0.033 Uiso 1 1 calc R . . . .
C109 C 0.5125(4) -0.3038(3) -0.6198(3) 0.0366(16) Uani 1 1 d . . . . .
C110 C 0.5167(4) -0.2993(3) -0.5078(3) 0.0296(14) Uani 1 1 d . . . . .
H11A H 0.5691 -0.3082 -0.5233 0.044 Uiso 1 1 calc GR . . . .
H11B H 0.4906 -0.3387 -0.4986 0.044 Uiso 1 1 calc GR . . . .
H11C H 0.5312 -0.2738 -0.4792 0.044 Uiso 1 1 calc GR . . . .
C111 C 0.3766(4) -0.2375(3) -0.4665(2) 0.0269(13) Uani 1 1 d . . . . .
H11D H 0.4185 -0.2041 -0.4589 0.040 Uiso 1 1 calc GR . . . .
H11E H 0.3970 -0.2761 -0.4504 0.040 Uiso 1 1 calc GR . . . .
H11F H 0.3210 -0.2256 -0.4556 0.040 Uiso 1 1 calc GR . . . .
C112 C 0.2862(4) -0.2912(3) -0.5339(2) 0.0251(13) Uani 1 1 d . . . . .
H112 H 0.2852 -0.3042 -0.5682 0.030 Uiso 1 1 calc R . . . .
C113 C 0.2701(4) -0.3494(3) -0.5030(2) 0.0249(13) Uani 1 1 d . . . . .
H113 H 0.2859 -0.3383 -0.4687 0.030 Uiso 1 1 calc R . . . .
C114 C 0.1707(4) -0.3561(3) -0.5107(2) 0.0250(13) Uani 1 1 d . . . . .
C115 C 0.1447(4) -0.2864(3) -0.5176(2) 0.0235(12) Uani 1 1 d . . . . .
C116 C 0.3213(4) -0.4084(3) -0.5146(3) 0.0294(14) Uani 1 1 d . . . . .
H11G H 0.2908 -0.4300 -0.5424 0.035 Uiso 1 1 calc R . . . .
H11H H 0.3787 -0.3958 -0.5236 0.035 Uiso 1 1 calc R . . . .
C117 C 0.3327(4) -0.4535(3) -0.4727(2) 0.0297(14) Uani 1 1 d . . . . .
C118 C 0.1392(4) -0.3876(3) -0.5593(2) 0.0305(14) Uani 1 1 d . . . . .
H11I H 0.1524 -0.4324 -0.5576 0.046 Uiso 1 1 calc GR . . . .
H11J H 0.1684 -0.3685 -0.5851 0.046 Uiso 1 1 calc GR . . . .
H11K H 0.0768 -0.3818 -0.5657 0.046 Uiso 1 1 calc GR . . . .
C119 C 0.0584(4) -0.2610(3) -0.5184(3) 0.0298(14) Uani 1 1 d . . . . .
C120 C -0.0139(4) -0.3008(3) -0.5027(3) 0.0433(19) Uani 1 1 d . . . . .
H12A H -0.0680 -0.2773 -0.5069 0.065 Uiso 1 1 calc GR . . . .
H12B H -0.0015 -0.3119 -0.4689 0.065 Uiso 1 1 calc GR . . . .
H12C H -0.0191 -0.3389 -0.5221 0.065 Uiso 1 1 calc GR . . . .
C121 C 0.1353(4) -0.3930(3) -0.4707(2) 0.0261(12) Uani 1 1 d . . . . .
H12D H 0.1603 -0.4355 -0.4704 0.031 Uiso 1 1 calc R . . . .
H12E H 0.0723 -0.3972 -0.4780 0.031 Uiso 1 1 calc R . . . .
C122 C 0.1529(5) -0.3648(4) -0.4204(3) 0.0395(16) Uani 1 1 d . . . . .
H12F H 0.2141 -0.3713 -0.4087 0.047 Uiso 1 1 calc R . . . .
H12G H 0.1420 -0.3193 -0.4218 0.047 Uiso 1 1 calc R . . . .
C123 C 0.0960(5) -0.3947(3) -0.3860(3) 0.0392(15) Uani 1 1 d . . . . .
C124 C 0.0915(6) -0.4549(3) -0.3115(3) 0.048(2) Uani 1 1 d . . . . .
H12H H 0.1215 -0.4936 -0.3000 0.058 Uiso 1 1 calc R . . . .
H12I H 0.0317 -0.4662 -0.3233 0.058 Uiso 1 1 calc R . . . .
C125 C 0.0894(6) -0.4104(4) -0.2706(3) 0.050(2) Uani 1 1 d . . . . .
H125 H 0.0546 -0.3728 -0.2811 0.060 Uiso 1 1 calc R . . . .
C126 C 0.0536(8) -0.4395(5) -0.2274(3) 0.078(4) Uani 1 1 d . . . . .
H12J H 0.0923 -0.4728 -0.2146 0.118 Uiso 1 1 calc GR . . . .
H12K H -0.0034 -0.4570 -0.2369 0.118 Uiso 1 1 calc GR . . . .
H12L H 0.0489 -0.4075 -0.2028 0.118 Uiso 1 1 calc GR . . . .
C127 C 0.1598(5) -0.2281(3) -0.3102(2) 0.0362(16) Uani 1 1 d . . . . .
H127 H 0.1590 -0.2051 -0.2793 0.043 Uiso 1 1 calc R . . . .
C128 C 0.0769(4) -0.2166(3) -0.3415(2) 0.0337(15) Uani 1 1 d . . . . .
H128 H 0.0680 -0.2515 -0.3651 0.040 Uiso 1 1 calc R . . . .
C129 C 0.1806(4) -0.1435(3) -0.3597(2) 0.0319(14) Uani 1 1 d . . . . .
H129 H 0.1883 -0.1082 -0.3363 0.038 Uiso 1 1 calc R . . . .
C130 C 0.2287(4) -0.2019(3) -0.3387(3) 0.0373(16) Uani 1 1 d . . . . .
H130 H 0.2824 -0.1910 -0.3181 0.045 Uiso 1 1 calc R . . . .
C131 C -0.0031(5) -0.2090(4) -0.3165(3) 0.0432(17) Uani 1 1 d . . . . .
H13A H -0.0503 -0.1926 -0.3390 0.052 Uiso 1 1 calc R . . . .
H13B H -0.0211 -0.2499 -0.3042 0.052 Uiso 1 1 calc R . . . .
C132 C -0.0504(7) -0.1366(5) -0.2602(3) 0.065(3) Uani 1 1 d . . . . .
N18 N 0.1958(4) -0.2173(3) -0.6501(2) 0.0457(15) Uani 1 1 d . . . . .
N19 N 0.0983(3) -0.1575(2) -0.54800(18) 0.0227(10) Uani 1 1 d . . . . .
N20 N 0.2427(3) -0.0890(2) -0.57623(18) 0.0217(10) Uani 1 1 d . . . . .
N21 N 0.3380(3) -0.1898(2) -0.54666(18) 0.0230(10) Uani 1 1 d . . . . .
N22 N 0.2096(3) -0.2529(2) -0.52774(18) 0.0223(10) Uani 1 1 d . . . . .
N23 N 0.2324(3) -0.1325(2) -0.48169(19) 0.0234(11) Uani 1 1 d . . . . .
N24 N 0.2081(3) -0.1241(2) -0.4053(2) 0.0306(12) Uani 1 1 d . . . . .
N25 N -0.1916(5) -0.1487(3) -0.3938(3) 0.061(2) Uani 1 1 d . . . . .
H25A H -0.2057 -0.1314 -0.3672 0.073 Uiso 1 1 calc R . . . .
H25B H -0.1823 -0.1892 -0.3949 0.073 Uiso 1 1 calc R . . . .
N26 N 0.2525(8) 0.1031(5) -0.4487(3) 0.100(3) Uani 1 1 d . . . . .
H26A H 0.2861 0.1257 -0.4285 0.120 Uiso 1 1 calc R . . . .
H26B H 0.2375 0.0652 -0.4408 0.120 Uiso 1 1 calc R . . . .
N27 N 0.2775(4) 0.0457(3) -0.7390(2) 0.0467(16) Uani 1 1 d . . . . .
H27A H 0.2608 0.0769 -0.7580 0.056 Uiso 1 1 calc R . . . .
H27B H 0.3300 0.0307 -0.7391 0.056 Uiso 1 1 calc R . . . .
N28 N 0.7158(3) -0.2248(2) -0.5688(2) 0.0312(12) Uani 1 1 d . . . . .
H28A H 0.7420 -0.2260 -0.5952 0.037 Uiso 1 1 calc R . . . .
H28B H 0.7158 -0.2579 -0.5502 0.037 Uiso 1 1 calc R . . . .
N29 N 0.5067(5) -0.2717(3) -0.6604(2) 0.0494(17) Uani 1 1 d . . . . .
H29A H 0.5493 -0.2725 -0.6789 0.059 Uiso 1 1 calc R . . . .
H29B H 0.4603 -0.2495 -0.6688 0.059 Uiso 1 1 calc R . . . .
N30 N 0.3063(4) -0.5121(2) -0.4811(2) 0.0357(13) Uani 1 1 d . . . . .
H30A H 0.3133 -0.5403 -0.4583 0.043 Uiso 1 1 calc R . . . .
H30B H 0.2819 -0.5226 -0.5095 0.043 Uiso 1 1 calc R . . . .
N31 N 0.1345(4) -0.4290(3) -0.3506(2) 0.0395(14) Uani 1 1 d . . . . .
H31 H 0.1899 -0.4364 -0.3509 0.047 Uiso 1 1 calc R . . . .
C133 C -0.0841(19) -0.0563(18) -0.2031(7) 0.093(3) Uani 0.380(12) 1 d D U P B 1
H13C H -0.0768 -0.0113 -0.2098 0.111 Uiso 0.380(12) 1 calc R . P B 1
H13D H -0.1433 -0.0685 -0.2152 0.111 Uiso 0.380(12) 1 calc R . P B 1
C134 C -0.0716(12) -0.0671(18) -0.1512(7) 0.093(3) Uani 0.380(12) 1 d D U P B 1
H13E H -0.1076 -0.0376 -0.1345 0.111 Uiso 0.380(12) 1 calc R . P B 1
H13F H -0.0895 -0.1101 -0.1438 0.111 Uiso 0.380(12) 1 calc R . P B 1
C135 C 0.0844(18) -0.0888(19) -0.1607(7) 0.093(3) Uani 0.380(12) 1 d D U P B 1
H13G H 0.0809 -0.1347 -0.1574 0.112 Uiso 0.380(12) 1 calc R . P B 1
H13H H 0.1429 -0.0750 -0.1484 0.112 Uiso 0.380(12) 1 calc R . P B 1
C136 C 0.0656(15) -0.0702(16) -0.2113(7) 0.093(3) Uani 0.380(12) 1 d D U P B 1
H13I H 0.1085 -0.0889 -0.2311 0.111 Uiso 0.380(12) 1 calc R . P B 1
H13J H 0.0683 -0.0242 -0.2144 0.111 Uiso 0.380(12) 1 calc R . P B 1
N32A N -0.0217(15) -0.0930(12) -0.2276(8) 0.092(3) Uani 0.380(12) 1 d D U P B 1
N33A N 0.0191(11) -0.0581(19) -0.1342(6) 0.093(3) Uani 0.380(12) 1 d D U P B 1
C233 C -0.0914(11) -0.0822(10) -0.1883(7) 0.093(3) Uani 0.620(12) 1 d D U P B 2
H23A H -0.1100 -0.1104 -0.1633 0.112 Uiso 0.620(12) 1 calc R . P B 2
H23B H -0.1428 -0.0705 -0.2098 0.112 Uiso 0.620(12) 1 calc R . P B 2
C234 C -0.0510(14) -0.0252(9) -0.1658(7) 0.094(3) Uani 0.620(12) 1 d D U P B 2
H23C H -0.0331 0.0033 -0.1909 0.112 Uiso 0.620(12) 1 calc R . P B 2
H23D H -0.0927 -0.0030 -0.1474 0.112 Uiso 0.620(12) 1 calc R . P B 2
C235 C 0.0835(11) -0.0663(10) -0.1656(7) 0.093(3) Uani 0.620(12) 1 d D U P B 2
H23E H 0.1371 -0.0736 -0.1445 0.112 Uiso 0.620(12) 1 calc R . P B 2
H23F H 0.0959 -0.0354 -0.1903 0.112 Uiso 0.620(12) 1 calc R . P B 2
C236 C 0.0540(11) -0.1260(9) -0.1889(6) 0.092(3) Uani 0.620(12) 1 d D U P B 2
H23G H 0.0963 -0.1405 -0.2107 0.111 Uiso 0.620(12) 1 calc R . P B 2
H23H H 0.0482 -0.1586 -0.1644 0.111 Uiso 0.620(12) 1 calc R . P B 2
N32B N -0.0290(10) -0.1143(9) -0.2157(5) 0.092(3) Uani 0.620(12) 1 d D U P B 2
N33B N 0.0164(9) -0.0421(11) -0.1372(4) 0.093(3) Uani 0.620(12) 1 d D U P B 2
N34 N 0.0216(9) -0.0361(6) -0.0896(4) 0.103(4) Uani 1 1 d . . . . .
O32 O 0.0947(7) -0.0446(4) -0.0717(3) 0.093(2) Uani 1 1 d . . . . .
O17 O -0.1965(4) -0.0576(2) -0.4337(2) 0.0568(15) Uani 1 1 d . . . . .
O18 O 0.2445(4) 0.1784(2) -0.50255(19) 0.0479(13) Uani 1 1 d . . . . .
O19 O 0.1512(3) 0.0395(3) -0.70818(18) 0.0451(12) Uani 1 1 d . . . . .
O20 O 0.6747(3) -0.12463(19) -0.58208(17) 0.0329(10) Uani 1 1 d . . . . .
O21 O 0.5765(3) -0.3360(2) -0.6061(2) 0.0486(13) Uani 1 1 d . . . . .
O22 O 0.3664(4) -0.4373(3) -0.4344(2) 0.0566(16) Uani 1 1 d . . . . .
O23 O 0.0185(3) -0.3858(3) -0.3902(2) 0.0616(18) Uani 1 1 d . . . . .
O24 O 0.1795(4) -0.3916(3) -0.25677(19) 0.0550(15) Uani 1 1 d . . . . .
O25 O 0.1547(4) -0.2875(3) -0.2136(2) 0.0623(16) Uani 1 1 d . . . . .
O26 O 0.2990(4) -0.3170(3) -0.2421(2) 0.0630(17) Uani 1 1 d . . . . .
O27 O 0.1709(4) -0.2944(2) -0.30123(18) 0.0447(13) Uani 1 1 d . . . . .
O28 O 0.0921(3) -0.1597(2) -0.36700(17) 0.0376(11) Uani 1 1 d . . . . .
O29 O 0.2447(3) -0.2408(2) -0.3771(2) 0.0460(13) Uani 1 1 d . . . . .
H29 H 0.2940 -0.2566 -0.3720 0.069 Uiso 1 1 calc GR . . . .
O30 O 0.0153(4) -0.1663(3) -0.27769(19) 0.0555(14) Uani 1 1 d . . . . .
O31 O -0.1234(5) -0.1393(4) -0.2786(3) 0.083(2) Uani 1 1 d . . . . .
P2 P 0.20414(14) -0.32008(9) -0.24945(7) 0.0419(5) Uani 1 1 d . . . . .
Co2 Co 0.21945(5) -0.16916(3) -0.54905(3) 0.02057(17) Uani 1 1 d . . . . .

loop_
_atom_site_aniso_label
_atom_site_aniso_U_11
_atom_site_aniso_U_22
_atom_site_aniso_U_33
_atom_site_aniso_U_23
_atom_site_aniso_U_13
_atom_site_aniso_U_12
C1 0.021(3) 0.023(3) 0.028(3) 0.004(2) -0.003(2) 0.002(2)
C2 0.017(2) 0.020(3) 0.028(3) 0.000(2) 0.003(2) 0.000(2)
C3 0.026(3) 0.018(3) 0.026(3) 0.005(2) -0.002(2) -0.003(2)
C4 0.041(4) 0.021(3) 0.032(3) -0.003(3) 0.000(3) 0.000(3)
C5 0.033(3) 0.026(3) 0.036(4) -0.003(3) -0.001(3) 0.002(3)
C6 0.026(3) 0.031(3) 0.048(4) 0.010(3) 0.006(3) 0.003(3)
C7 0.030(3) 0.027(3) 0.026(3) 0.006(3) 0.005(3) 0.003(3)
C8 0.021(3) 0.025(3) 0.034(3) 0.003(3) 0.005(3) -0.008(2)
C9 0.053(5) 0.038(4) 0.043(4) -0.007(3) 0.011(4) 0.017(3)
C10 0.041(4) 0.059(5) 0.046(4) 0.012(4) 0.007(3) 0.023(4)
C11 0.023(3) 0.020(3) 0.018(3) 0.002(2) 0.002(2) 0.001(2)
C12 0.020(3) 0.027(3) 0.023(3) 0.004(3) 0.005(2) -0.002(2)
C13 0.022(3) 0.021(3) 0.036(3) 0.005(3) 0.008(3) -0.001(2)
C14 0.025(3) 0.022(3) 0.022(3) -0.002(2) 0.005(2) -0.007(2)
C15 0.026(3) 0.046(4) 0.031(3) 0.001(3) 0.006(3) -0.006(3)
C16 0.023(3) 0.057(5) 0.045(4) 0.004(4) -0.005(3) -0.005(3)
C17 0.090(4) 0.085(4) 0.077(3) 0.009(3) 0.001(3) -0.018(3)
C18 0.021(3) 0.025(3) 0.068(5) -0.005(3) 0.007(3) -0.006(3)
C19 0.042(4) 0.034(4) 0.045(4) 0.016(3) 0.024(3) 0.015(3)
C20 0.025(3) 0.016(3) 0.029(3) 0.004(2) 0.006(2) -0.001(2)
C21 0.025(3) 0.019(3) 0.022(3) 0.004(2) 0.003(2) 0.000(2)
C22 0.031(3) 0.021(3) 0.030(3) 0.004(3) -0.003(3) -0.001(2)
C23 0.029(3) 0.029(3) 0.024(3) 0.011(3) 0.007(3) -0.001(3)
C24 0.029(3) 0.018(3) 0.025(3) 0.007(2) -0.002(3) 0.005(2)
C25 0.028(3) 0.032(3) 0.041(4) -0.002(3) 0.007(3) 0.008(3)
C26 0.039(3) 0.055(4) 0.068(4) -0.040(4) -0.008(3) 0.016(3)
C27 0.052(4) 0.073(4) 0.081(5) -0.047(4) -0.006(4) 0.017(4)
C28 0.029(3) 0.029(3) 0.043(4) 0.006(3) 0.001(3) 0.004(3)
C29 0.035(3) 0.034(3) 0.023(3) 0.007(3) 0.001(3) 0.001(3)
C30 0.039(4) 0.042(4) 0.025(3) 0.004(3) 0.011(3) 0.000(3)
C31 0.021(3) 0.025(3) 0.032(3) 0.010(3) -0.002(2) 0.000(2)
C32 0.027(3) 0.044(4) 0.048(4) 0.022(3) -0.012(3) -0.005(3)
C33 0.021(3) 0.030(3) 0.025(3) 0.012(3) -0.004(2) 0.002(3)
C34 0.022(3) 0.031(3) 0.035(4) 0.014(3) -0.001(3) -0.004(3)
C35 0.020(3) 0.033(3) 0.034(3) 0.012(3) -0.006(3) -0.007(2)
C36 0.022(3) 0.022(3) 0.034(3) 0.014(3) -0.003(3) -0.007(2)
C37 0.022(3) 0.040(4) 0.057(4) 0.025(4) 0.006(3) 0.004(3)
C38 0.030(3) 0.041(3) 0.108(5) 0.040(4) 0.014(4) 0.007(3)
C39 0.024(3) 0.030(3) 0.113(5) 0.022(4) 0.008(3) -0.001(3)
C40 0.029(3) 0.034(3) 0.044(4) 0.012(3) 0.000(3) -0.014(3)
C41 0.031(3) 0.030(3) 0.033(4) 0.010(3) -0.009(3) -0.003(3)
C42 0.037(4) 0.032(3) 0.040(4) 0.003(3) -0.014(3) -0.008(3)
C43 0.018(3) 0.031(3) 0.026(3) 0.008(3) 0.004(2) -0.001(2)
C44 0.019(3) 0.022(3) 0.024(3) 0.006(2) -0.006(2) -0.006(2)
C45 0.025(3) 0.021(3) 0.025(3) 0.004(2) -0.002(2) -0.001(2)
C46 0.024(3) 0.021(3) 0.022(3) 0.000(2) 0.001(2) -0.001(2)
C47 0.028(3) 0.023(3) 0.016(3) 0.008(2) -0.001(2) 0.003(2)
C48 0.023(3) 0.026(3) 0.027(3) 0.006(2) 0.004(2) 0.003(2)
C49 0.023(3) 0.029(3) 0.051(4) 0.011(3) 0.005(3) 0.002(3)
C50 0.031(3) 0.027(3) 0.041(4) 0.002(3) -0.004(3) -0.007(3)
C51 0.030(3) 0.023(3) 0.042(4) 0.004(3) 0.002(3) -0.004(3)
C52 0.041(4) 0.034(3) 0.029(3) -0.006(3) 0.006(3) 0.004(3)
C53 0.024(3) 0.014(2) 0.033(3) -0.003(3) 0.004(2) -0.001(2)
C54 0.036(3) 0.032(3) 0.031(3) 0.000(3) 0.005(3) 0.010(3)
C55 0.030(3) 0.024(3) 0.032(3) -0.004(3) 0.001(3) 0.001(3)
C56 0.047(4) 0.042(4) 0.030(4) 0.015(3) 0.007(3) 0.014(3)
C57 0.042(4) 0.036(3) 0.035(4) 0.006(3) 0.011(3) 0.015(3)
C58 0.061(5) 0.057(5) 0.031(4) 0.002(4) 0.000(4) 0.023(4)
C59 0.042(4) 0.026(3) 0.022(3) 0.001(2) -0.003(3) 0.009(3)
C60 0.035(4) 0.035(3) 0.035(4) 0.005(3) -0.001(3) 0.010(3)
C61 0.029(3) 0.030(3) 0.022(3) 0.002(3) -0.003(2) 0.005(3)
C62 0.032(3) 0.031(3) 0.021(3) 0.002(3) 0.001(3) 0.009(3)
C63 0.044(4) 0.062(5) 0.045(5) 0.011(4) -0.009(4) 0.011(4)
C64 0.078(7) 0.115(9) 0.039(5) 0.009(5) -0.004(5) -0.050(7)
N1 0.056(4) 0.053(4) 0.030(3) -0.004(3) 0.007(3) 0.001(3)
N2 0.016(2) 0.020(2) 0.023(2) 0.0046(19) 0.0006(18) -0.0041(18)
N3 0.020(2) 0.023(2) 0.024(2) 0.002(2) 0.002(2) -0.0021(19)
N4 0.021(2) 0.016(2) 0.029(3) 0.009(2) 0.003(2) -0.0037(18)
N5 0.017(2) 0.017(2) 0.024(2) 0.0048(19) 0.0012(19) -0.0011(18)
N6 0.017(2) 0.022(2) 0.019(2) 0.0033(19) 0.0031(19) 0.0022(18)
N7 0.028(3) 0.024(2) 0.024(3) -0.003(2) 0.003(2) 0.001(2)
N8 0.090(4) 0.085(4) 0.077(3) 0.009(3) 0.001(3) -0.018(3)
O2 0.063(4) 0.076(4) 0.130(5) -0.059(4) -0.009(4) 0.024(3)
O3 0.043(3) 0.066(4) 0.048(3) 0.020(3) -0.001(2) -0.021(3)
N11 0.054(4) 0.038(3) 0.149(6) 0.029(4) -0.013(4) -0.001(3)
N12 0.057(4) 0.054(4) 0.061(5) 0.029(3) -0.039(4) -0.019(3)
N13 0.041(3) 0.023(3) 0.064(4) 0.004(3) -0.001(3) -0.002(2)
N14 0.039(3) 0.046(3) 0.026(3) 0.008(3) -0.001(2) 0.012(3)
N15 0.137(4) 0.092(4) 0.074(3) -0.027(3) -0.013(3) -0.014(4)
N16 0.140(4) 0.096(3) 0.074(3) -0.026(3) -0.012(3) -0.008(3)
N17 0.142(4) 0.093(4) 0.076(3) -0.028(3) -0.010(3) -0.006(4)
O16 0.146(5) 0.104(5) 0.085(4) -0.016(4) -0.011(4) -0.012(4)
C65 0.139(4) 0.095(4) 0.076(3) -0.027(3) -0.014(3) -0.011(3)
C66 0.139(4) 0.096(4) 0.077(3) -0.030(3) -0.014(3) -0.010(3)
C67A 0.139(4) 0.095(3) 0.075(3) -0.028(3) -0.012(3) -0.010(3)
C67B 0.139(4) 0.095(3) 0.075(3) -0.028(3) -0.012(3) -0.010(3)
C68 0.139(4) 0.097(4) 0.078(3) -0.028(3) -0.013(3) -0.011(4)
O1 0.090(4) 0.085(4) 0.077(3) 0.009(3) 0.001(3) -0.018(3)
N9 0.100(6) 0.121(6) 0.087(5) -0.045(4) -0.012(5) 0.034(5)
N10 0.042(3) 0.059(4) 0.038(3) 0.026(3) 0.008(3) 0.000(3)
O4 0.049(3) 0.032(3) 0.090(4) 0.017(3) -0.006(3) -0.001(2)
O5 0.035(3) 0.049(3) 0.056(3) 0.007(3) -0.012(2) -0.015(2)
O6 0.100(5) 0.034(3) 0.045(3) 0.007(3) 0.017(3) -0.001(3)
O7 0.038(3) 0.087(5) 0.056(4) 0.038(3) -0.007(3) -0.006(3)
O8 0.045(3) 0.035(2) 0.041(3) 0.013(2) 0.014(2) 0.014(2)
O9 0.044(3) 0.044(3) 0.044(3) 0.002(2) 0.014(2) 0.008(2)
O10 0.042(3) 0.044(3) 0.029(2) 0.010(2) 0.004(2) 0.009(2)
O11 0.049(3) 0.023(2) 0.029(2) 0.0057(18) 0.000(2) 0.007(2)
O12 0.026(2) 0.053(3) 0.031(2) 0.012(2) -0.0042(19) 0.005(2)
O13 0.042(3) 0.027(2) 0.027(2) -0.0026(18) -0.005(2) -0.0025(19)
O14 0.063(4) 0.060(4) 0.048(3) -0.004(3) -0.016(3) -0.011(3)
O15 0.098(6) 0.192(11) 0.059(5) -0.004(5) -0.005(4) -0.086(7)
P1 0.0387(9) 0.0295(8) 0.0294(9) 0.0081(7) 0.0079(7) 0.0093(7)
Co1 0.0171(3) 0.0188(3) 0.0214(4) 0.0045(3) 0.0000(3) 0.0000(3)
C69 0.020(3) 0.021(3) 0.042(4) -0.002(3) 0.006(3) 0.003(2)
C70 0.021(3) 0.020(3) 0.036(3) -0.005(2) 0.003(3) 0.001(2)
C71 0.029(3) 0.023(3) 0.033(3) 0.003(3) -0.003(3) -0.004(2)
C72 0.043(4) 0.029(3) 0.039(4) -0.011(3) -0.001(3) -0.002(3)
C73 0.039(4) 0.028(3) 0.051(5) -0.003(3) -0.012(3) -0.006(3)
C74 0.032(3) 0.019(3) 0.057(5) 0.004(3) -0.002(3) -0.001(3)
C75 0.026(3) 0.021(3) 0.040(4) 0.009(3) 0.001(3) 0.003(2)
C76 0.022(3) 0.013(2) 0.033(3) 0.003(2) -0.003(2) -0.004(2)
C77 0.054(5) 0.051(5) 0.053(5) -0.019(4) -0.010(4) -0.021(4)
C78 0.038(4) 0.045(4) 0.061(5) -0.001(4) -0.002(4) -0.020(3)
C79 0.023(3) 0.021(3) 0.024(3) -0.002(2) 0.002(2) -0.004(2)
C80 0.017(3) 0.020(3) 0.039(3) -0.007(3) 0.004(2) -0.001(2)
C81 0.016(3) 0.028(3) 0.034(3) 0.001(3) 0.005(2) -0.001(2)
C82 0.020(3) 0.027(3) 0.022(3) -0.001(2) 0.005(2) 0.003(2)
C83 0.024(3) 0.032(3) 0.033(3) 0.001(3) 0.000(3) 0.000(2)
C84 0.028(3) 0.034(3) 0.031(3) -0.003(3) 0.002(3) -0.002(3)
C85 0.038(4) 0.047(4) 0.034(4) -0.002(3) 0.009(3) 0.003(3)
C86 0.035(4) 0.055(4) 0.028(4) 0.004(3) -0.008(3) -0.012(3)
C87 0.025(3) 0.034(3) 0.062(5) 0.012(3) 0.015(3) 0.007(3)
C88 0.020(3) 0.019(3) 0.027(3) 0.000(2) -0.001(2) 0.005(2)
C89 0.022(3) 0.015(2) 0.017(3) -0.002(2) 0.003(2) 0.002(2)
C90 0.027(3) 0.017(3) 0.030(3) 0.000(2) 0.002(3) -0.004(2)
C91 0.028(3) 0.014(3) 0.034(3) 0.003(2) 0.004(3) -0.001(2)
C92 0.027(3) 0.016(3) 0.034(3) -0.001(2) 0.001(3) -0.002(2)
C93 0.032(3) 0.017(3) 0.036(3) -0.005(3) 0.001(3) -0.002(2)
C94 0.050(4) 0.029(3) 0.041(4) -0.011(3) 0.016(3) -0.007(3)
C95 0.095(6) 0.034(4) 0.041(4) -0.008(3) 0.008(4) -0.006(4)
C96 0.028(3) 0.030(3) 0.041(4) 0.005(3) 0.010(3) -0.005(3)
C97 0.034(3) 0.026(3) 0.033(4) 0.005(3) 0.007(3) 0.004(3)
C98 0.032(3) 0.034(3) 0.028(3) 0.000(3) 0.001(3) 0.007(3)
C99 0.022(3) 0.023(3) 0.046(4) 0.001(3) 0.007(3) 0.000(2)
C100 0.035(4) 0.032(3) 0.061(5) 0.015(3) 0.017(3) 0.010(3)
C101 0.016(3) 0.019(3) 0.041(3) -0.004(3) 0.007(2) 0.002(2)
C102 0.021(3) 0.021(3) 0.047(4) 0.002(3) 0.007(3) 0.007(2)
C103 0.023(3) 0.017(3) 0.046(4) 0.001(3) 0.008(3) -0.005(2)
C104 0.023(3) 0.016(3) 0.038(3) 0.000(2) 0.007(3) -0.005(2)
C105 0.026(3) 0.027(3) 0.038(4) -0.005(3) 0.011(3) 0.002(2)
C106 0.027(3) 0.022(3) 0.031(3) 0.004(3) 0.006(2) -0.005(2)
C107 0.015(2) 0.019(3) 0.040(3) 0.002(3) -0.003(2) -0.003(2)
C108 0.028(3) 0.017(3) 0.039(4) 0.003(3) 0.011(3) 0.003(2)
C109 0.032(3) 0.029(3) 0.051(4) -0.010(3) 0.017(3) -0.005(3)
C110 0.023(3) 0.021(3) 0.046(4) 0.002(3) 0.009(3) 0.003(2)
C111 0.023(3) 0.017(3) 0.042(4) 0.003(3) 0.008(3) 0.002(2)
C112 0.023(3) 0.013(2) 0.040(4) 0.004(2) 0.008(3) -0.002(2)
C113 0.027(3) 0.015(3) 0.034(3) 0.000(2) 0.007(3) -0.002(2)
C114 0.024(3) 0.016(3) 0.036(3) 0.000(2) 0.006(3) -0.005(2)
C115 0.024(3) 0.015(3) 0.033(3) -0.002(2) 0.008(3) -0.001(2)
C116 0.030(3) 0.014(3) 0.046(4) 0.000(3) 0.011(3) -0.003(2)
C117 0.025(3) 0.024(3) 0.041(4) 0.001(3) 0.007(3) 0.005(2)
C118 0.038(3) 0.021(3) 0.034(3) -0.007(3) 0.009(3) -0.004(3)
C119 0.020(3) 0.024(3) 0.046(4) -0.004(3) 0.003(3) -0.004(2)
C120 0.024(3) 0.026(3) 0.082(6) 0.007(4) 0.013(3) -0.004(3)
C121 0.024(3) 0.015(2) 0.040(3) 0.004(3) 0.007(2) -0.001(2)
C122 0.041(4) 0.040(4) 0.039(4) -0.002(3) 0.012(3) -0.010(3)
C123 0.042(4) 0.038(4) 0.038(4) 0.000(3) 0.001(3) -0.006(3)
C124 0.080(6) 0.032(4) 0.031(4) 0.006(3) -0.007(4) -0.016(4)
C125 0.066(5) 0.052(5) 0.032(4) 0.002(3) -0.007(4) -0.032(4)
C126 0.123(9) 0.078(7) 0.034(4) 0.013(4) 0.005(5) -0.057(7)
C127 0.054(4) 0.026(3) 0.026(3) 0.001(3) -0.009(3) -0.015(3)
C128 0.041(4) 0.027(3) 0.032(3) 0.000(3) 0.002(3) -0.011(3)
C129 0.032(3) 0.031(3) 0.031(3) -0.004(3) -0.001(3) -0.007(3)
C130 0.034(3) 0.022(3) 0.053(4) 0.002(3) -0.013(3) -0.007(3)
C131 0.041(4) 0.050(4) 0.039(4) -0.004(3) 0.007(3) -0.023(3)
C132 0.075(7) 0.079(6) 0.040(5) 0.000(5) 0.003(5) 0.014(5)
N18 0.055(4) 0.045(4) 0.039(4) -0.009(3) 0.010(3) -0.005(3)
N19 0.022(2) 0.022(3) 0.024(2) -0.003(2) 0.005(2) -0.0007(19)
N20 0.018(2) 0.019(2) 0.028(3) -0.003(2) 0.003(2) -0.0024(18)
N21 0.022(2) 0.020(2) 0.027(3) 0.002(2) 0.005(2) -0.0018(19)
N22 0.019(2) 0.015(2) 0.033(3) 0.000(2) 0.001(2) -0.0027(18)
N23 0.021(2) 0.014(2) 0.037(3) 0.002(2) 0.007(2) -0.0014(18)
N24 0.035(3) 0.026(3) 0.031(3) -0.001(2) 0.005(2) -0.005(2)
N25 0.094(6) 0.046(4) 0.043(4) -0.009(3) 0.017(4) 0.012(4)
N26 0.178(8) 0.058(4) 0.060(5) -0.007(4) -0.010(5) -0.021(5)
N27 0.050(4) 0.051(4) 0.039(3) 0.020(3) 0.007(3) 0.015(3)
N28 0.031(3) 0.026(3) 0.037(3) -0.002(2) 0.003(2) 0.002(2)
N29 0.064(4) 0.038(3) 0.051(4) 0.005(3) 0.035(3) 0.007(3)
N30 0.035(3) 0.019(2) 0.054(4) 0.012(3) 0.011(3) 0.005(2)
N31 0.044(3) 0.033(3) 0.040(3) -0.005(3) -0.002(3) -0.007(3)
C133 0.107(5) 0.123(8) 0.047(4) -0.026(4) 0.001(3) 0.022(5)
C134 0.107(5) 0.123(8) 0.047(4) -0.026(4) 0.001(3) 0.022(5)
C135 0.107(5) 0.123(8) 0.047(4) -0.026(4) 0.000(3) 0.022(5)
C136 0.107(5) 0.124(8) 0.046(4) -0.027(4) 0.001(3) 0.022(5)
N32A 0.107(5) 0.123(8) 0.046(4) -0.027(4) 0.000(3) 0.022(5)
N33A 0.108(4) 0.124(8) 0.046(4) -0.027(4) 0.001(3) 0.022(5)
C233 0.107(4) 0.124(8) 0.048(4) -0.026(4) 0.001(3) 0.022(5)
C234 0.108(5) 0.124(8) 0.048(4) -0.026(4) 0.001(3) 0.022(5)
C235 0.108(4) 0.124(8) 0.047(4) -0.026(4) 0.000(3) 0.021(5)
C236 0.107(4) 0.123(8) 0.046(4) -0.026(4) 0.000(3) 0.022(5)
N32B 0.106(4) 0.123(8) 0.046(4) -0.027(4) 0.000(3) 0.022(5)
N33B 0.108(4) 0.123(8) 0.046(4) -0.027(4) 0.001(3) 0.022(5)
N34 0.114(9) 0.102(8) 0.089(8) -0.027(6) -0.007(7) -0.004(7)
O32 0.113(7) 0.098(6) 0.067(5) -0.003(4) 0.004(5) -0.017(5)
O17 0.081(4) 0.033(3) 0.060(4) -0.007(3) 0.025(3) 0.005(3)
O18 0.072(4) 0.031(2) 0.041(3) -0.014(2) 0.009(3) -0.004(2)
O19 0.039(3) 0.056(3) 0.040(3) 0.003(2) 0.002(2) 0.013(2)
O20 0.033(2) 0.024(2) 0.043(3) 0.005(2) 0.012(2) 0.0048(18)
O21 0.035(3) 0.043(3) 0.069(4) -0.009(3) 0.013(3) 0.013(2)
O22 0.077(4) 0.037(3) 0.051(3) 0.000(3) -0.016(3) -0.001(3)
O23 0.030(3) 0.104(5) 0.052(3) 0.034(3) 0.008(2) -0.003(3)
O24 0.073(4) 0.048(3) 0.039(3) 0.010(3) -0.019(3) -0.020(3)
O25 0.081(4) 0.059(4) 0.046(3) -0.015(3) 0.002(3) -0.017(3)
O26 0.068(4) 0.062(4) 0.053(4) -0.015(3) -0.022(3) -0.013(3)
O27 0.063(3) 0.031(2) 0.037(3) -0.004(2) -0.010(2) -0.006(2)
O28 0.038(3) 0.039(3) 0.036(3) 0.011(2) 0.007(2) -0.004(2)
O29 0.040(3) 0.036(3) 0.063(4) -0.001(3) 0.009(3) 0.002(2)
O30 0.055(3) 0.074(4) 0.039(3) -0.016(3) 0.009(2) -0.004(3)
O31 0.063(4) 0.115(6) 0.071(5) -0.017(4) 0.007(4) 0.023(4)
P2 0.0520(11) 0.0405(10) 0.0305(9) 0.0009(8) -0.0106(8) -0.0125(9)
Co2 0.0161(3) 0.0143(3) 0.0319(4) -0.0007(3) 0.0054(3) -0.0006(3)

loop_
_atom_type_symbol
_atom_type_description
_atom_type_scat_dispersion_real
_atom_type_scat_dispersion_imag
_atom_type_scat_source
C C 0.0033 0.0016 'International Tables Vol C Tables 4.2.6.8 and 6.1.1.4'
H H 0.0000 0.0000 'International Tables Vol C Tables 4.2.6.8 and 6.1.1.4'
Co Co 0.3494 0.9721 'International Tables Vol C Tables 4.2.6.8 and 6.1.1.4'
N N 0.0061 0.0033 'International Tables Vol C Tables 4.2.6.8 and 6.1.1.4'
O O 0.0106 0.0060 'International Tables Vol C Tables 4.2.6.8 and 6.1.1.4'
P P 0.1023 0.0942 'International Tables Vol C Tables 4.2.6.8 and 6.1.1.4'

loop_
_geom_angle_atom_site_label_1
_geom_angle_atom_site_label_2
_geom_angle_atom_site_label_3
_geom_angle
N1 C1 Co1 174.8(6)
N6 C2 H2 123.6
N6 C2 N7 112.7(5)
N7 C2 H2 123.6
C8 C3 C4 122.4(6)
N7 C3 C4 130.9(6)
N7 C3 C8 106.6(5)
C3 C4 H4 121.3
C5 C4 C3 117.4(6)
C5 C4 H4 121.3
C4 C5 C6 121.7(6)
C4 C5 C9 118.9(6)
C6 C5 C9 119.5(6)
C5 C6 C10 120.7(7)
C7 C6 C5 119.6(6)
C7 C6 C10 119.8(7)
C6 C7 H7 120.2
C8 C7 C6 119.7(6)
C8 C7 H7 120.2
C3 C8 N6 108.7(5)
C7 C8 C3 119.2(6)
C7 C8 N6 132.0(6)
C5 C9 H9A 109.5
C5 C9 H9B 109.5
C5 C9 H9C 109.5
H9A C9 H9B 109.5
H9A C9 H9C 109.5
H9B C9 H9C 109.5
C6 C10 H10J 109.5
C6 C10 H10K 109.5
C6 C10 H10L 109.5
H10J C10 H10K 109.5
H10J C10 H10L 109.5
H10K C10 H10L 109.5
C48 C11 C12 123.1(5)
C48 C11 N2 127.6(5)
N2 C11 C12 109.2(5)
C11 C12 H12 109.1
C11 C12 C13 101.8(4)
C11 C12 C15 110.2(5)
C13 C12 H12 109.1
C15 C12 H12 109.1
C15 C12 C13 117.0(5)
C12 C13 C18 116.6(5)
C14 C13 C12 101.2(5)
C14 C13 C18 112.5(5)
C14 C13 C19 106.9(5)
C19 C13 C12 110.4(5)
C19 C13 C18 108.7(6)
C20 C14 C13 123.2(5)
N2 C14 C13 112.0(5)
N2 C14 C20 124.7(5)
C12 C15 H15A 109.1
C12 C15 H15B 109.1
H15A C15 H15B 107.9
C16 C15 C12 112.3(5)
C16 C15 H15A 109.1
C16 C15 H15B 109.1
C15 C16 H16A 108.2
C15 C16 H16B 108.2
H16A C16 H16B 107.4
C17 C16 C15 116.2(8)
C17 C16 H16A 108.2
C17 C16 H16B 108.2
N8 C17 C16 114.7(9)
O1 C17 C16 125.0(9)
O1 C17 N8 120.1(10)
C13 C18 H18A 109.5
C13 C18 H18B 109.5
C13 C18 H18C 109.5
H18A C18 H18B 109.5
H18A C18 H18C 109.5
H18B C18 H18C 109.5
C13 C19 H19A 109.5
C13 C19 H19B 109.5
C13 C19 H19C 109.5
H19A C19 H19B 109.5
H19A C19 H19C 109.5
H19B C19 H19C 109.5
C14 C20 H20 117.2
C21 C20 C14 125.5(5)
C21 C20 H20 117.2
C20 C21 C22 123.0(5)
N3 C21 C20 126.9(5)
N3 C21 C22 110.0(5)
C21 C22 H22 110.5
C21 C22 C23 101.2(5)
C21 C22 C25 109.4(5)
C23 C22 H22 110.5
C23 C22 C25 114.5(5)
C25 C22 H22 110.5
C22 C23 C24 100.8(5)
C22 C23 C29 109.7(5)
C24 C23 C29 103.4(5)
C28 C23 C22 113.0(5)
C28 C23 C24 117.9(5)
C28 C23 C29 111.1(5)
C31 C24 C23 126.3(5)
N3 C24 C23 108.4(5)
N3 C24 C31 125.3(5)
C22 C25 H25C 108.9
C22 C25 H25D 108.9
H25C C25 H25D 107.7
C26 C25 C22 113.2(6)
C26 C25 H25C 108.9
C26 C25 H25D 108.9
C25 C26 H26C 109.6
C25 C26 H26D 109.6
H26C C26 H26D 108.1
C27 C26 C25 110.2(7)
C27 C26 H26C 109.6
C27 C26 H26D 109.6
O2 C27 C26 122.8(11)
O2 C27 N9 123.3(10)
N9 C27 C26 114.0(9)
C23 C28 H28C 109.5
C23 C28 H28D 109.5
C23 C28 H28E 109.5
H28C C28 H28D 109.5
H28C C28 H28E 109.5
H28D C28 H28E 109.5
C23 C29 H29C 109.1
C23 C29 H29D 109.1
H29C C29 H29D 107.8
C30 C29 C23 112.5(5)
C30 C29 H29C 109.1
C30 C29 H29D 109.1
O3 C30 C29 121.8(6)
O3 C30 N10 121.3(7)
N10 C30 C29 116.8(6)
C24 C31 C32 122.5(5)
C24 C31 C33 120.6(5)
C33 C31 C32 116.9(5)
C31 C32 H32A 109.5
C31 C32 H32B 109.5
C31 C32 H32C 109.5
H32A C32 H32B 109.5
H32A C32 H32C 109.5
H32B C32 H32C 109.5
C31 C33 C34 123.9(5)
N4 C33 C31 124.4(5)
N4 C33 C34 111.7(5)
C33 C34 H34 108.4
C33 C34 C35 102.2(5)
C33 C34 C37 107.9(5)
C35 C34 H34 108.4
C37 C34 H34 108.4
C37 C34 C35 121.0(5)
C34 C35 C36 101.3(5)
C40 C35 C34 113.3(6)
C40 C35 C36 112.7(5)
C41 C35 C34 107.7(5)
C41 C35 C36 110.4(5)
C41 C35 C40 111.0(5)
C43 C36 C35 112.3(5)
C43 C36 C44 110.2(5)
C44 C36 C35 118.9(5)
N4 C36 C35 102.3(4)
N4 C36 C43 109.1(5)
N4 C36 C44 102.8(5)
C34 C37 H37A 108.5
C34 C37 H37B 108.5
H37A C37 H37B 107.5
C38 C37 C34 115.0(7)
C38 C37 H37A 108.5
C38 C37 H37B 108.5
C37 C38 H38A 109.0
C37 C38 H38B 109.0
H38A C38 H38B 107.8
C39 C38 C37 112.9(7)
C39 C38 H38A 109.0
C39 C38 H38B 109.0
N11 C39 C38 114.4(7)
O4 C39 C38 124.4(8)
O4 C39 N11 121.2(8)
C35 C40 H40A 109.5
C35 C40 H40B 109.5
C35 C40 H40C 109.5
H40A C40 H40B 109.5
H40A C40 H40C 109.5
H40B C40 H40C 109.5
C35 C41 H41A 108.8
C35 C41 H41B 108.8
H41A C41 H41B 107.7
C42 C41 C35 113.8(6)
C42 C41 H41A 108.8
C42 C41 H41B 108.8
N12 C42 C41 115.6(6)
O5 C42 C41 121.1(6)
O5 C42 N12 123.4(6)
C36 C43 H43A 109.5
C36 C43 H43B 109.5
C36 C43 H43C 109.5
H43A C43 H43B 109.5
H43A C43 H43C 109.5
H43B C43 H43C 109.5
C36 C44 H44 108.6
C45 C44 C36 122.1(5)
C45 C44 H44 108.6
N5 C44 C36 106.3(4)
N5 C44 H44 108.6
N5 C44 C45 101.8(4)
C44 C45 H45 106.9
C44 C45 C46 102.9(5)
C44 C45 C50 115.7(5)
C46 C45 H45 106.9
C50 C45 H45 106.9
C50 C45 C46 116.8(5)
C45 C46 C52 111.6(5)
C47 C46 C45 101.0(4)
C47 C46 C52 106.5(5)
C47 C46 C53 117.4(5)
C53 C46 C45 112.9(5)
C53 C46 C52 107.2(5)
C48 C47 C46 126.3(5)
N5 C47 C46 109.8(5)
N5 C47 C48 123.7(5)
C11 C48 C47 120.0(5)
C11 C48 C49 119.0(5)
C47 C48 C49 121.0(5)
C48 C49 H49A 109.5
C48 C49 H49B 109.5
C48 C49 H49C 109.5
H49A C49 H49B 109.5
H49A C49 H49C 109.5
H49B C49 H49C 109.5
C45 C50 H50A 108.7
C45 C50 H50B 108.7
H50A C50 H50B 107.6
C51 C50 C45 114.0(5)
C51 C50 H50A 108.7
C51 C50 H50B 108.7
N13 C51 C50 119.3(7)
O6 C51 C50 117.9(6)
O6 C51 N13 122.8(7)
C46 C52 H52A 109.5
C46 C52 H52B 109.5
C46 C52 H52C 109.5
H52A C52 H52B 109.5
H52A C52 H52C 109.5
H52B C52 H52C 109.5
C46 C53 H53A 108.5
C46 C53 H53B 108.5
H53A C53 H53B 107.5
C54 C53 C46 115.2(5)
C54 C53 H53A 108.5
C54 C53 H53B 108.5
C53 C54 H54A 109.3
C53 C54 H54B 109.3
C53 C54 C55 111.8(5)
H54A C54 H54B 107.9
C55 C54 H54A 109.3
C55 C54 H54B 109.3
N14 C55 C54 116.6(6)
O7 C55 C54 121.0(6)
O7 C55 N14 122.5(6)
H56A C56 H56B 108.0
C57 C56 H56A 109.4
C57 C56 H56B 109.4
N14 C56 H56A 109.4
N14 C56 H56B 109.4
N14 C56 C57 111.1(6)
C56 C57 H57 109.6
C56 C57 C58 111.4(6)
C58 C57 H57 109.6
O8 C57 C56 106.9(6)
O8 C57 H57 109.6
O8 C57 C58 109.7(6)
C57 C58 H58A 109.5
C57 C58 H58B 109.5
C57 C58 H58C 109.5
H58A C58 H58B 109.5
H58A C58 H58C 109.5
H58B C58 H58C 109.5
C60 C59 H59 110.5
C60 C59 C62 103.7(5)
C62 C59 H59 110.5
O11 C59 H59 110.5
O11 C59 C60 110.1(5)
O11 C59 C62 111.3(5)
C59 C60 H60 109.5
C63 C60 C59 114.6(6)
C63 C60 H60 109.5
O12 C60 C59 105.9(5)
O12 C60 H60 109.5
O12 C60 C63 107.5(6)
C62 C61 H61 109.7
N7 C61 H61 109.7
N7 C61 C62 113.4(5)
O12 C61 H61 109.7
O12 C61 C62 106.7(5)
O12 C61 N7 107.4(5)
C59 C62 H62 112.2
C61 C62 C59 99.1(5)
C61 C62 H62 112.2
O13 C62 C59 111.8(5)
O13 C62 C61 108.5(5)
O13 C62 H62 112.2
C60 C63 H63A 110.4
C60 C63 H63B 110.4
H63A C63 H63B 108.6
O14 C63 C60 106.4(6)
O14 C63 H63A 110.4
O14 C63 H63B 110.4
O14 C64 N15 112.0(11)
O15 C64 N15 120.9(10)
O15 C64 O14 126.8(11)
C11 N2 Co1 125.9(4)
C14 N2 C11 109.7(5)
C14 N2 Co1 124.3(4)
C21 N3 C24 111.4(5)
C21 N3 Co1 121.5(4)
C24 N3 Co1 125.8(4)
C33 N4 C36 112.8(5)
C33 N4 Co1 130.1(4)
C36 N4 Co1 116.8(3)
C44 N5 Co1 114.3(3)
C47 N5 C44 112.5(5)
C47 N5 Co1 132.0(4)
C2 N6 C8 105.2(5)
C2 N6 Co1 123.6(4)
C8 N6 Co1 130.8(4)
C2 N7 C3 106.7(5)
C2 N7 C61 126.3(5)
C3 N7 C61 125.3(5)
C17 N8 H8A 120.0
C17 N8 H8B 120.0
H8A N8 H8B 120.0
C39 N11 H11L 120.0
C39 N11 H11M 120.0
H11L N11 H11M 120.0
C42 N12 H12M 120.0
C42 N12 H12N 120.0
H12M N12 H12N 120.0
C51 N13 H13K 120.0
C51 N13 H13L 120.0
H13K N13 H13L 120.0
C55 N14 C56 123.9(6)
C55 N14 H14 118.0
C56 N14 H14 118.0
C64 N15 C65 116.2(12)
C64 N15 C68 118.9(10)
C65 N15 C68 116.1(11)
N17 N16 C66 132.2(10)
N17 N16 C67A 115.1(14)
N17 N16 C67B 104(2)
C67A N16 C66 112.6(13)
C67B N16 C66 109(3)
O16 N17 N16 109.2(12)
N15 C65 H65A 109.7
N15 C65 H65B 109.7
H65A C65 H65B 108.2
C66 C65 N15 109.8(13)
C66 C65 H65A 109.7
C66 C65 H65B 109.7
N16 C66 H66A 108.0
N16 C66 H66B 108.0
C65 C66 N16 117.3(12)
C65 C66 H66A 108.0
C65 C66 H66B 108.0
H66A C66 H66B 107.2
N16 C67A H67A 108.9
N16 C67A H67B 108.9
H67A C67A H67B 107.7
C68 C67A N16 113.6(18)
C68 C67A H67A 108.9
C68 C67A H67B 108.9
N16 C67B H67C 106.5
N16 C67B H67D 106.5
H67C C67B H67D 106.5
C68 C67B N16 123(4)
C68 C67B H67C 106.5
C68 C67B H67D 106.5
N15 C68 H68A 108.8
N15 C68 H68B 108.8
N15 C68 H68C 109.7
N15 C68 H68D 109.7
C67A C68 N15 113.7(14)
C67A C68 H68A 108.8
C67A C68 H68B 108.8
C67B C68 N15 110(3)
C67B C68 H68C 109.7
C67B C68 H68D 109.7
H68A C68 H68B 107.7
H68C C68 H68D 108.2
C27 N9 H9D 120.0
C27 N9 H9E 120.0
H9D N9 H9E 120.0
C30 N10 H10M 120.0
C30 N10 H10N 120.0
H10M N10 H10N 120.0
C57 O8 P1 120.4(4)
C59 O11 P1 121.8(4)
C61 O12 C60 108.5(5)
C62 O13 H13 109.5
C64 O14 C63 115.8(8)
O8 P1 O11 100.2(3)
O9 P1 O8 104.5(3)
O9 P1 O11 109.7(3)
O10 P1 O8 113.7(3)
O10 P1 O9 118.5(3)
O10 P1 O11 108.8(3)
C1 Co1 N2 90.1(2)
C1 Co1 N3 85.6(2)
C1 Co1 N4 92.1(2)
C1 Co1 N5 89.8(2)
C1 Co1 N6 175.8(2)
N2 Co1 N3 96.56(19)
N2 Co1 N6 87.07(19)
N3 Co1 N6 91.61(19)
N4 Co1 N2 173.11(19)
N4 Co1 N3 90.10(19)
N4 Co1 N5 82.91(19)
N4 Co1 N6 91.0(2)
N5 Co1 N2 90.60(19)
N5 Co1 N3 171.5(2)
N5 Co1 N6 93.4(2)
N18 C69 Co2 178.7(6)
N23 C70 H70 123.6
N23 C70 N24 112.8(5)
N24 C70 H70 123.6
C76 C71 C72 122.1(6)
N24 C71 C72 131.6(7)
N24 C71 C76 106.2(5)
C71 C72 H72 120.8
C73 C72 C71 118.4(7)
C73 C72 H72 120.8
C72 C73 C74 120.7(6)
C72 C73 C77 119.2(7)
C74 C73 C77 120.1(7)
C73 C74 C78 119.3(6)
C75 C74 C73 119.3(6)
C75 C74 C78 121.4(7)
C74 C75 H75 119.4
C74 C75 C76 121.2(7)
C76 C75 H75 119.4
C71 C76 C75 118.2(5)
C71 C76 N23 108.5(5)
C75 C76 N23 133.3(6)
C73 C77 H77A 109.5
C73 C77 H77B 109.5
C73 C77 H77C 109.5
H77A C77 H77B 109.5
H77A C77 H77C 109.5
H77B C77 H77C 109.5
C74 C78 H78A 109.5
C74 C78 H78B 109.5
C74 C78 H78C 109.5
H78A C78 H78B 109.5
H78A C78 H78C 109.5
H78B C78 H78C 109.5
C119 C79 C80 124.0(5)
C119 C79 N19 126.5(5)
N19 C79 C80 109.3(5)
C79 C80 H80 109.8
C79 C80 C81 101.8(5)
C79 C80 C83 110.6(5)
C81 C80 H80 109.8
C81 C80 C83 114.9(5)
C83 C80 H80 109.8
C80 C81 C86 109.6(5)
C80 C81 C87 117.0(5)
C82 C81 C80 101.8(5)
C82 C81 C86 106.4(5)
C82 C81 C87 113.4(5)
C86 C81 C87 108.1(6)
C88 C82 C81 124.3(5)
N19 C82 C81 109.8(5)
N19 C82 C88 125.8(5)
C80 C83 H83A 109.9
C80 C83 H83B 109.9
H83A C83 H83B 108.3
C84 C83 C80 109.0(5)
C84 C83 H83A 109.9
C84 C83 H83B 109.9
C83 C84 H84A 109.0
C83 C84 H84B 109.0
H84A C84 H84B 107.8
C85 C84 C83 113.0(5)
C85 C84 H84A 109.0
C85 C84 H84B 109.0
N25 C85 C84 116.1(7)
O17 C85 C84 119.2(7)
O17 C85 N25 124.7(7)
C81 C86 H86A 109.5
C81 C86 H86B 109.5
C81 C86 H86C 109.5
H86A C86 H86B 109.5
H86A C86 H86C 109.5
H86B C86 H86C 109.5
C81 C87 H87A 109.5
C81 C87 H87B 109.5
C81 C87 H87C 109.5
H87A C87 H87B 109.5
H87A C87 H87C 109.5
H87B C87 H87C 109.5
C82 C88 H88 117.4
C82 C88 C89 125.3(5)
C89 C88 H88 117.4
C88 C89 C90 123.0(5)
N20 C89 C88 125.5(5)
N20 C89 C90 111.4(5)
C89 C90 H90 110.5
C89 C90 C91 100.5(4)
C89 C90 C93 110.9(5)
C91 C90 H90 110.5
C93 C90 H90 110.5
C93 C90 C91 113.6(5)
C90 C91 C97 110.4(5)
C92 C91 C90 100.1(5)
C92 C91 C97 105.9(5)
C96 C91 C90 111.9(5)
C96 C91 C92 116.7(5)
C96 C91 C97 111.2(5)
C99 C92 C91 126.6(6)
C99 C92 N20 124.7(5)
N20 C92 C91 108.6(5)
C90 C93 H93A 108.5
C90 C93 H93B 108.5
H93A C93 H93B 107.5
C94 C93 C90 114.9(5)
C94 C93 H93A 108.5
C94 C93 H93B 108.5
C93 C94 H94A 110.1
C93 C94 H94B 110.1
H94A C94 H94B 108.4
C95 C94 C93 108.2(6)
C95 C94 H94A 110.1
C95 C94 H94B 110.1
N26 C95 C94 115.8(8)
O18 C95 C94 121.8(8)
O18 C95 N26 121.0(8)
C91 C96 H96A 109.5
C91 C96 H96B 109.5
C91 C96 H96C 109.5
H96A C96 H96B 109.5
H96A C96 H96C 109.5
H96B C96 H96C 109.5
C91 C97 H97A 108.9
C91 C97 H97B 108.9
H97A C97 H97B 107.7
C98 C97 C91 113.5(5)
C98 C97 H97A 108.9
C98 C97 H97B 108.9
N27 C98 C97 115.7(6)
O19 C98 C97 120.3(6)
O19 C98 N27 124.0(6)
C92 C99 C100 122.4(6)
C92 C99 C101 120.3(6)
C101 C99 C100 117.2(5)
C99 C100 H10A 109.5
C99 C100 H10B 109.5
C99 C100 H10C 109.5
H10A C100 H10B 109.5
H10A C100 H10C 109.5
H10B C100 H10C 109.5
C99 C101 C102 124.1(5)
N21 C101 C99 125.6(5)
N21 C101 C102 110.2(5)
C101 C102 H102 108.3
C101 C102 C103 101.7(5)
C101 C102 C105 108.5(5)
C103 C102 H102 108.3
C105 C102 H102 108.3
C105 C102 C103 121.0(6)
C102 C103 C104 101.0(5)
C108 C103 C102 106.5(5)
C108 C103 C104 109.9(5)
C110 C103 C102 114.0(5)
C110 C103 C104 113.2(5)
C110 C103 C108 111.5(5)
C111 C104 C103 113.2(5)
C111 C104 C112 109.0(5)
C112 C104 C103 119.1(5)
N21 C104 C103 102.6(5)
N21 C104 C111 110.6(5)
N21 C104 C112 101.2(4)
C102 C105 H10D 108.4
C102 C105 H10E 108.4
H10D C105 H10E 107.5
C106 C105 C102 115.4(5)
C106 C105 H10D 108.4
C106 C105 H10E 108.4
C105 C106 H10F 109.1
C105 C106 H10G 109.1
H10F C106 H10G 107.8
C107 C106 C105 112.7(5)
C107 C106 H10F 109.1
C107 C106 H10G 109.1
N28 C107 C106 116.8(5)
O20 C107 C106 120.2(5)
O20 C107 N28 122.9(6)
C103 C108 H10H 108.8
C103 C108 H10I 108.8
H10H C108 H10I 107.7
C109 C108 C103 113.8(5)
C109 C108 H10H 108.8
C109 C108 H10I 108.8
N29 C109 C108 115.6(6)
O21 C109 C108 121.7(7)
O21 C109 N29 122.8(7)
C103 C110 H11A 109.5
C103 C110 H11B 109.5
C103 C110 H11C 109.5
H11A C110 H11B 109.5
H11A C110 H11C 109.5
H11B C110 H11C 109.5
C104 C111 H11D 109.5
C104 C111 H11E 109.5
C104 C111 H11F 109.5
H11D C111 H11E 109.5
H11D C111 H11F 109.5
H11E C111 H11F 109.5
C104 C112 H112 109.0
C113 C112 C104 120.8(5)
C113 C112 H112 109.0
N22 C112 C104 106.5(4)
N22 C112 H112 109.0
N22 C112 C113 101.9(5)
C112 C113 H113 108.0
C112 C113 C114 102.1(5)
C114 C113 H113 108.0
C116 C113 C112 115.3(5)
C116 C113 H113 108.0
C116 C113 C114 115.1(5)
C113 C114 C115 100.1(4)
C113 C114 C118 113.0(5)
C115 C114 C118 104.4(5)
C121 C114 C113 111.9(5)
C121 C114 C115 119.0(5)
C121 C114 C118 108.2(5)
C119 C115 C114 126.3(5)
N22 C115 C114 111.0(5)
N22 C115 C119 122.3(5)
C113 C116 H11G 109.1
C113 C116 H11H 109.1
H11G C116 H11H 107.8
C117 C116 C113 112.6(5)
C117 C116 H11G 109.1
C117 C116 H11H 109.1
N30 C117 C116 116.6(6)
O22 C117 C116 121.2(6)
O22 C117 N30 122.1(6)
C114 C118 H11I 109.5
C114 C118 H11J 109.5
C114 C118 H11K 109.5
H11I C118 H11J 109.5
H11I C118 H11K 109.5
H11J C118 H11K 109.5
C79 C119 C115 121.2(5)
C79 C119 C120 118.6(6)
C115 C119 C120 120.1(5)
C119 C120 H12A 109.5
C119 C120 H12B 109.5
C119 C120 H12C 109.5
H12A C120 H12B 109.5
H12A C120 H12C 109.5
H12B C120 H12C 109.5
C114 C121 H12D 108.4
C114 C121 H12E 108.4
C114 C121 C122 115.3(5)
H12D C121 H12E 107.5
C122 C121 H12D 108.4
C122 C121 H12E 108.4
C121 C122 H12F 109.5
C121 C122 H12G 109.5
H12F C122 H12G 108.1
C123 C122 C121 110.7(6)
C123 C122 H12F 109.5
C123 C122 H12G 109.5
N31 C123 C122 117.3(6)
O23 C123 C122 120.6(7)
O23 C123 N31 122.1(7)
H12H C124 H12I 107.9
C125 C124 H12H 109.1
C125 C124 H12I 109.1
N31 C124 H12H 109.1
N31 C124 H12I 109.1
N31 C124 C125 112.4(6)
C124 C125 H125 109.7
C124 C125 C126 112.7(7)
C126 C125 H125 109.7
O24 C125 C124 106.6(7)
O24 C125 H125 109.7
O24 C125 C126 108.3(7)
C125 C126 H12J 109.5
C125 C126 H12K 109.5
C125 C126 H12L 109.5
H12J C126 H12K 109.5
H12J C126 H12L 109.5
H12K C126 H12L 109.5
C128 C127 H127 110.1
C130 C127 H127 110.1
C130 C127 C128 104.2(5)
O27 C127 H127 110.1
O27 C127 C128 110.1(5)
O27 C127 C130 112.2(6)
C127 C128 H128 108.7
C131 C128 C127 116.9(6)
C131 C128 H128 108.7
O28 C128 C127 104.8(5)
O28 C128 H128 108.7
O28 C128 C131 108.9(6)
C130 C129 H129 109.6
N24 C129 H129 109.6
N24 C129 C130 113.3(6)
O28 C129 H129 109.6
O28 C129 C130 106.8(5)
O28 C129 N24 107.8(5)
C127 C130 C129 99.1(6)
C127 C130 H130 112.5
C129 C130 H130 112.5
O29 C130 C127 111.8(5)
O29 C130 C129 107.6(6)
O29 C130 H130 112.5
C128 C131 H13A 110.1
C128 C131 H13B 110.1
H13A C131 H13B 108.4
O30 C131 C128 107.9(5)
O30 C131 H13A 110.1
O30 C131 H13B 110.1
O30 C132 N32A 111.0(13)
O30 C132 N32B 112.0(10)
O31 C132 N32A 124.2(14)
O31 C132 N32B 123.7(11)
O31 C132 O30 123.0(9)
C79 N19 Co2 126.5(4)
C82 N19 C79 110.5(5)
C82 N19 Co2 123.0(4)
C89 N20 C92 110.0(5)
C89 N20 Co2 123.0(4)
C92 N20 Co2 126.2(4)
C101 N21 C104 113.4(5)
C101 N21 Co2 129.2(4)
C104 N21 Co2 117.1(4)
C112 N22 Co2 113.4(4)
C115 N22 C112 112.2(5)
C115 N22 Co2 132.8(4)
C70 N23 C76 105.7(5)
C70 N23 Co2 122.4(4)
C76 N23 Co2 131.4(4)
C70 N24 C71 106.8(5)
C70 N24 C129 126.0(5)
C71 N24 C129 124.8(5)
C85 N25 H25A 120.0
C85 N25 H25B 120.0
H25A N25 H25B 120.0
C95 N26 H26A 120.0
C95 N26 H26B 120.0
H26A N26 H26B 120.0
C98 N27 H27A 120.0
C98 N27 H27B 120.0
H27A N27 H27B 120.0
C107 N28 H28A 120.0
C107 N28 H28B 120.0
H28A N28 H28B 120.0
C109 N29 H29A 120.0
C109 N29 H29B 120.0
H29A N29 H29B 120.0
C117 N30 H30A 120.0
C117 N30 H30B 120.0
H30A N30 H30B 120.0
C123 N31 C124 124.6(7)
C123 N31 H31 117.7
C124 N31 H31 117.7
H13C C133 H13D 108.1
C134 C133 H13C 109.6
C134 C133 H13D 109.6
C134 C133 N32A 110.3(17)
N32A C133 H13C 109.6
N32A C133 H13D 109.6
C133 C134 H13E 109.7
C133 C134 H13F 109.7
H13E C134 H13F 108.2
N33A C134 C133 109.8(18)
N33A C134 H13E 109.7
N33A C134 H13F 109.7
H13G C135 H13H 108.7
C136 C135 H13G 110.5
C136 C135 H13H 110.5
N33A C135 H13G 110.5
N33A C135 H13H 110.5
N33A C135 C136 106.3(16)
C135 C136 H13I 110.2
C135 C136 H13J 110.2
C135 C136 N32A 107.7(19)
H13I C136 H13J 108.5
N32A C136 H13I 110.2
N32A C136 H13J 110.2
C132 N32A C133 119(2)
C132 N32A C136 132(2)
C133 N32A C136 108(2)
C134 N33A C135 118(2)
N34 N33A C134 107.2(14)
N34 N33A C135 132.1(18)
H23A C233 H23B 108.3
C234 C233 H23A 109.8
C234 C233 H23B 109.8
N32B C233 H23A 109.8
N32B C233 H23B 109.8
N32B C233 C234 109.3(14)
C233 C234 H23C 110.0
C233 C234 H23D 110.0
H23C C234 H23D 108.4
N33B C234 C233 108.5(16)
N33B C234 H23C 110.0
N33B C234 H23D 110.0
H23E C235 H23F 108.2
C236 C235 H23E 109.8
C236 C235 H23F 109.8
N33B C235 H23E 109.8
N33B C235 H23F 109.8
N33B C235 C236 109.5(14)
C235 C236 H23G 110.2
C235 C236 H23H 110.2
H23G C236 H23H 108.5
N32B C236 C235 107.7(13)
N32B C236 H23G 110.2
N32B C236 H23H 110.2
C132 N32B C233 122.1(12)
C132 N32B C236 123.4(12)
C236 N32B C233 114.2(12)
C234 N33B C235 109.7(14)
C234 N33B N34 123.7(15)
N34 N33B C235 126.5(15)
O32 N34 N33A 106.2(14)
O32 N34 N33B 111.4(13)
C125 O24 P2 120.5(5)
C127 O27 P2 121.3(4)
C129 O28 C128 109.6(5)
C130 O29 H29 109.5
C132 O30 C131 118.5(7)
O24 P2 O27 99.2(3)
O25 P2 O24 113.8(4)
O25 P2 O27 107.9(3)
O26 P2 O24 106.7(4)
O26 P2 O25 117.3(4)
O26 P2 O27 110.4(4)
C69 Co2 N19 90.9(2)
C69 Co2 N20 87.0(2)
C69 Co2 N21 89.7(2)
C69 Co2 N22 87.9(2)
C69 Co2 N23 177.0(2)
N19 Co2 N20 96.5(2)
N19 Co2 N23 87.1(2)
N20 Co2 N23 91.0(2)
N21 Co2 N19 173.4(2)
N21 Co2 N20 90.1(2)
N21 Co2 N22 82.9(2)
N21 Co2 N23 92.5(2)
N22 Co2 N19 90.5(2)
N22 Co2 N20 171.4(2)
N22 Co2 N23 94.3(2)

loop_
_geom_bond_atom_site_label_1
_geom_bond_atom_site_label_2
_geom_bond_distance
C1 N1 1.139(8)
C1 Co1 1.867(6)
C2 H2 0.9500
C2 N6 1.328(7)
C2 N7 1.358(8)
C3 C4 1.398(9)
C3 C8 1.393(9)
C3 N7 1.378(8)
C4 H4 0.9500
C4 C5 1.372(9)
C5 C6 1.404(10)
C5 C9 1.539(10)
C6 C7 1.400(10)
C6 C10 1.496(9)
C7 H7 0.9500
C7 C8 1.381(9)
C8 N6 1.401(8)
C9 H9A 0.9800
C9 H9B 0.9800
C9 H9C 0.9800
C10 H10J 0.9800
C10 H10K 0.9800
C10 H10L 0.9800
C11 C12 1.514(8)
C11 C48 1.383(8)
C11 N2 1.385(7)
C12 H12 1.0000
C12 C13 1.544(8)
C12 C15 1.532(9)
C13 C14 1.500(8)
C13 C18 1.552(8)
C13 C19 1.526(10)
C14 C20 1.396(8)
C14 N2 1.336(7)
C15 H15A 0.9900
C15 H15B 0.9900
C15 C16 1.527(9)
C16 H16A 0.9900
C16 H16B 0.9900
C16 C17 1.491(13)
C17 N8 1.296(10)
C17 O1 1.279(10)
C18 H18A 0.9800
C18 H18B 0.9800
C18 H18C 0.9800
C19 H19A 0.9800
C19 H19B 0.9800
C19 H19C 0.9800
C20 H20 0.9500
C20 C21 1.391(8)
C21 C22 1.497(8)
C21 N3 1.335(7)
C22 H22 1.0000
C22 C23 1.539(9)
C22 C25 1.554(9)
C23 C24 1.541(8)
C23 C28 1.532(9)
C23 C29 1.568(9)
C24 C31 1.379(8)
C24 N3 1.361(7)
C25 H25C 0.9900
C25 H25D 0.9900
C25 C26 1.513(10)
C26 H26C 0.9900
C26 H26D 0.9900
C26 C27 1.495(12)
C27 O2 1.232(12)
C27 N9 1.329(16)
C28 H28C 0.9800
C28 H28D 0.9800
C28 H28E 0.9800
C29 H29C 0.9900
C29 H29D 0.9900
C29 C30 1.534(9)
C30 O3 1.211(9)
C30 N10 1.324(9)
C31 C32 1.504(8)
C31 C33 1.458(8)
C32 H32A 0.9800
C32 H32B 0.9800
C32 H32C 0.9800
C33 C34 1.512(8)
C33 N4 1.299(7)
C34 H34 1.0000
C34 C35 1.570(9)
C34 C37 1.549(11)
C35 C36 1.588(8)
C35 C40 1.540(9)
C35 C41 1.535(10)
C36 C43 1.529(9)
C36 C44 1.540(9)
C36 N4 1.502(7)
C37 H37A 0.9900
C37 H37B 0.9900
C37 C38 1.532(9)
C38 H38A 0.9900
C38 H38B 0.9900
C38 C39 1.462(13)
C39 N11 1.332(12)
C39 O4 1.236(9)
C40 H40A 0.9800
C40 H40B 0.9800
C40 H40C 0.9800
C41 H41A 0.9900
C41 H41B 0.9900
C41 C42 1.529(9)
C42 N12 1.313(9)
C42 O5 1.220(9)
C43 H43A 0.9800
C43 H43B 0.9800
C43 H43C 0.9800
C44 H44 1.0000
C44 C45 1.515(8)
C44 N5 1.483(7)
C45 H45 1.0000
C45 C46 1.544(8)
C45 C50 1.527(8)
C46 C47 1.542(8)
C46 C52 1.544(9)
C46 C53 1.542(8)
C47 C48 1.440(8)
C47 N5 1.297(7)
C48 C49 1.502(8)
C49 H49A 0.9800
C49 H49B 0.9800
C49 H49C 0.9800
C50 H50A 0.9900
C50 H50B 0.9900
C50 C51 1.498(9)
C51 N13 1.298(9)
C51 O6 1.244(9)
C52 H52A 0.9800
C52 H52B 0.9800
C52 H52C 0.9800
C53 H53A 0.9900
C53 H53B 0.9900
C53 C54 1.521(9)
C54 H54A 0.9900
C54 H54B 0.9900
C54 C55 1.526(9)
C55 N14 1.322(9)
C55 O7 1.222(8)
C56 H56A 0.9900
C56 H56B 0.9900
C56 C57 1.502(10)
C56 N14 1.480(8)
C57 H57 1.0000
C57 C58 1.518(10)
C57 O8 1.443(9)
C58 H58A 0.9800
C58 H58B 0.9800
C58 H58C 0.9800
C59 H59 1.0000
C59 C60 1.533(10)
C59 C62 1.544(8)
C59 O11 1.433(7)
C60 H60 1.0000
C60 C63 1.503(11)
C60 O12 1.453(8)
C61 H61 1.0000
C61 C62 1.517(9)
C61 N7 1.451(7)
C61 O12 1.414(7)
C62 H62 1.0000
C62 O13 1.396(7)
C63 H63A 0.9900
C63 H63B 0.9900
C63 O14 1.414(11)
C64 N15 1.357(16)
C64 O14 1.304(11)
C64 O15 1.203(14)
N2 Co1 1.912(4)
N3 Co1 1.951(5)
N4 Co1 1.886(5)
N5 Co1 1.909(4)
N6 Co1 2.041(5)
N8 H8A 0.8800
N8 H8B 0.8800
N11 H11L 0.8800
N11 H11M 0.8800
N12 H12M 0.8800
N12 H12N 0.8800
N13 H13K 0.8800
N13 H13L 0.8800
N14 H14 0.8800
N15 C65 1.479(15)
N15 C68 1.546(19)
N16 N17 1.403(11)
N16 C66 1.518(19)
N16 C67A 1.416(17)
N16 C67B 1.415(18)
N17 O16 1.096(13)
C65 H65A 0.9900
C65 H65B 0.9900
C65 C66 1.41(2)
C66 H66A 0.9900
C66 H66B 0.9900
C67A H67A 0.9900
C67A H67B 0.9900
C67A C68 1.38(3)
C67B H67C 0.9900
C67B H67D 0.9900
C67B C68 1.24(5)
C68 H68A 0.9900
C68 H68B 0.9900
C68 H68C 0.9900
C68 H68D 0.9900
N9 H9D 0.8800
N9 H9E 0.8800
N10 H10M 0.8800
N10 H10N 0.8800
O8 P1 1.598(5)
O9 P1 1.480(5)
O10 P1 1.472(5)
O11 P1 1.614(5)
O13 H13 0.8400
C69 N18 1.148(9)
C69 Co2 1.859(7)
C70 H70 0.9500
C70 N23 1.313(8)
C70 N24 1.350(8)
C71 C72 1.399(9)
C71 C76 1.391(9)
C71 N24 1.383(8)
C72 H72 0.9500
C72 C73 1.367(11)
C73 C74 1.429(11)
C73 C77 1.516(9)
C74 C75 1.368(9)
C74 C78 1.481(10)
C75 H75 0.9500
C75 C76 1.396(9)
C76 N23 1.398(7)
C77 H77A 0.9800
C77 H77B 0.9800
C77 H77C 0.9800
C78 H78A 0.9800
C78 H78B 0.9800
C78 H78C 0.9800
C79 C80 1.519(8)
C79 C119 1.381(9)
C79 N19 1.381(7)
C80 H80 1.0000
C80 C81 1.532(9)
C80 C83 1.565(9)
C81 C82 1.524(8)
C81 C86 1.534(9)
C81 C87 1.548(9)
C82 C88 1.369(8)
C82 N19 1.354(7)
C83 H83A 0.9900
C83 H83B 0.9900
C83 C84 1.531(9)
C84 H84A 0.9900
C84 H84B 0.9900
C84 C85 1.530(10)
C85 N25 1.307(10)
C85 O17 1.228(9)
C86 H86A 0.9800
C86 H86B 0.9800
C86 H86C 0.9800
C87 H87A 0.9800
C87 H87B 0.9800
C87 H87C 0.9800
C88 H88 0.9500
C88 C89 1.407(8)
C89 C90 1.496(8)
C89 N20 1.326(7)
C90 H90 1.0000
C90 C91 1.549(9)
C90 C93 1.533(8)
C91 C92 1.545(8)
C91 C96 1.530(8)
C91 C97 1.553(9)
C92 C99 1.373(8)
C92 N20 1.381(8)
C93 H93A 0.9900
C93 H93B 0.9900
C93 C94 1.532(10)
C94 H94A 0.9900
C94 H94B 0.9900
C94 C95 1.520(10)
C95 N26 1.321(12)
C95 O18 1.210(10)
C96 H96A 0.9800
C96 H96B 0.9800
C96 H96C 0.9800
C97 H97A 0.9900
C97 H97B 0.9900
C97 C98 1.544(9)
C98 N27 1.315(9)
C98 O19 1.210(8)
C99 C100 1.506(10)
C99 C101 1.441(9)
C100 H10A 0.9800
C100 H10B 0.9800
C100 H10C 0.9800
C101 C102 1.528(8)
C101 N21 1.288(8)
C102 H102 1.0000
C102 C103 1.559(8)
C102 C105 1.544(9)
C103 C104 1.569(9)
C103 C108 1.554(9)
C103 C110 1.531(9)
C104 C111 1.543(9)
C104 C112 1.561(8)
C104 N21 1.488(8)
C105 H10D 0.9900
C105 H10E 0.9900
C105 C106 1.528(8)
C106 H10F 0.9900
C106 H10G 0.9900
C106 C107 1.500(9)
C107 N28 1.312(8)
C107 O20 1.258(7)
C108 H10H 0.9900
C108 H10I 0.9900
C108 C109 1.528(9)
C109 N29 1.327(10)
C109 O21 1.244(9)
C110 H11A 0.9800
C110 H11B 0.9800
C110 H11C 0.9800
C111 H11D 0.9800
C111 H11E 0.9800
C111 H11F 0.9800
C112 H112 1.0000
C112 C113 1.550(8)
C112 N22 1.473(7)
C113 H113 1.0000
C113 C114 1.552(8)
C113 C116 1.546(8)
C114 C115 1.554(8)
C114 C118 1.560(9)
C114 C121 1.517(9)
C115 C119 1.450(8)
C115 N22 1.293(8)
C116 H11G 0.9900
C116 H11H 0.9900
C116 C117 1.518(9)
C117 N30 1.334(8)
C117 O22 1.203(8)
C118 H11I 0.9800
C118 H11J 0.9800
C118 H11K 0.9800
C119 C120 1.511(9)
C120 H12A 0.9800
C120 H12B 0.9800
C120 H12C 0.9800
C121 H12D 0.9900
C121 H12E 0.9900
C121 C122 1.537(9)
C122 H12F 0.9900
C122 H12G 0.9900
C122 C123 1.511(10)
C123 N31 1.334(9)
C123 O23 1.218(9)
C124 H12H 0.9900
C124 H12I 0.9900
C124 C125 1.496(11)
C124 N31 1.448(10)
C125 H125 1.0000
C125 C126 1.513(12)
C125 O24 1.479(10)
C126 H12J 0.9800
C126 H12K 0.9800
C126 H12L 0.9800
C127 H127 1.0000
C127 C128 1.514(10)
C127 C130 1.505(11)
C127 O27 1.449(8)
C128 H128 1.0000
C128 C131 1.495(10)
C128 O28 1.443(8)
C129 H129 1.0000
C129 C130 1.546(9)
C129 N24 1.447(9)
C129 O28 1.421(8)
C130 H130 1.0000
C130 O29 1.403(9)
C131 H13A 0.9900
C131 H13B 0.9900
C131 O30 1.431(9)
C132 N32A 1.354(16)
C132 N32B 1.348(14)
C132 O30 1.338(12)
C132 O31 1.207(12)
N19 Co2 1.909(5)
N20 Co2 1.926(5)
N21 Co2 1.896(5)
N22 Co2 1.901(5)
N23 Co2 2.039(5)
N25 H25A 0.8800
N25 H25B 0.8800
N26 H26A 0.8800
N26 H26B 0.8800
N27 H27A 0.8800
N27 H27B 0.8800
N28 H28A 0.8800
N28 H28B 0.8800
N29 H29A 0.8800
N29 H29B 0.8800
N30 H30A 0.8800
N30 H30B 0.8800
N31 H31 0.8800
C133 H13C 0.9900
C133 H13D 0.9900
C133 C134 1.470(16)
C133 N32A 1.471(15)
C134 H13E 0.9900
C134 H13F 0.9900
C134 N33A 1.462(16)
C135 H13G 0.9900
C135 H13H 0.9900
C135 C136 1.477(16)
C135 N33A 1.471(15)
C136 H13I 0.9900
C136 H13J 0.9900
C136 N32A 1.478(16)
N33A N34 1.334(16)
C233 H23A 0.9900
C233 H23B 0.9900
C233 C234 1.487(15)
C233 N32B 1.467(14)
C234 H23C 0.9900
C234 H23D 0.9900
C234 N33B 1.31(2)
C235 H23E 0.9900
C235 H23F 0.9900
C235 C236 1.487(15)
C235 N33B 1.467(14)
C236 H23G 0.9900
C236 H23H 0.9900
C236 N32B 1.459(14)
N33B N34 1.337(15)
N34 O32 1.217(14)
O24 P2 1.588(6)
O25 P2 1.494(7)
O26 P2 1.477(7)
O27 P2 1.594(5)
O29 H29 0.8400

loop_
_geom_torsion_atom_site_label_1
_geom_torsion_atom_site_label_2
_geom_torsion_atom_site_label_3
_geom_torsion_atom_site_label_4
_geom_torsion
C3 C4 C5 C6 -1.3(10)
C3 C4 C5 C9 179.7(6)
C3 C8 N6 C2 -0.8(6)
C3 C8 N6 Co1 -173.6(4)
C4 C3 C8 C7 0.0(9)
C4 C3 C8 N6 177.8(5)
C4 C3 N7 C2 -176.8(6)
C4 C3 N7 C61 -10.8(10)
C4 C5 C6 C7 -0.9(10)
C4 C5 C6 C10 179.5(7)
C5 C6 C7 C8 2.7(10)
C6 C7 C8 C3 -2.2(9)
C6 C7 C8 N6 -179.5(6)
C7 C8 N6 C2 176.7(6)
C7 C8 N6 Co1 3.9(10)
C8 C3 C4 C5 1.8(9)
C8 C3 N7 C2 0.9(6)
C8 C3 N7 C61 166.9(5)
C9 C5 C6 C7 178.2(6)
C9 C5 C6 C10 -1.5(10)
C10 C6 C7 C8 -177.7(6)
C11 C12 C13 C14 -23.2(6)
C11 C12 C13 C18 -145.6(5)
C11 C12 C13 C19 89.7(6)
C11 C12 C15 C16 -158.4(6)
C12 C11 C48 C47 -173.5(5)
C12 C11 C48 C49 6.0(9)
C12 C11 N2 C14 -10.0(6)
C12 C11 N2 Co1 172.4(4)
C12 C13 C14 C20 -163.8(6)
C12 C13 C14 N2 19.7(6)
C12 C15 C16 C17 -155.5(7)
C13 C12 C15 C16 85.9(7)
C13 C14 C20 C21 -168.4(6)
C13 C14 N2 C11 -6.7(7)
C13 C14 N2 Co1 170.9(4)
C14 C20 C21 C22 175.9(6)
C14 C20 C21 N3 -2.3(10)
C15 C12 C13 C14 97.0(6)
C15 C12 C13 C18 -25.3(8)
C15 C12 C13 C19 -150.1(5)
C15 C16 C17 N8 -71.1(13)
C15 C16 C17 O1 114.3(12)
C18 C13 C14 C20 -38.7(8)
C18 C13 C14 N2 144.9(6)
C19 C13 C14 C20 80.6(7)
C19 C13 C14 N2 -95.8(6)
C20 C14 N2 C11 176.9(6)
C20 C14 N2 Co1 -5.5(8)
C20 C21 C22 C23 -151.7(6)
C20 C21 C22 C25 87.1(7)
C20 C21 N3 C24 163.7(6)
C20 C21 N3 Co1 -3.9(9)
C21 C22 C23 C24 -26.6(6)
C21 C22 C23 C28 -153.3(5)
C21 C22 C23 C29 82.1(6)
C21 C22 C25 C26 -64.1(8)
C22 C21 N3 C24 -14.7(7)
C22 C21 N3 Co1 177.7(4)
C22 C23 C24 C31 -162.5(6)
C22 C23 C24 N3 20.3(6)
C22 C23 C29 C30 65.2(7)
C22 C25 C26 C27 -175.3(8)
C23 C22 C25 C26 -176.8(6)
C23 C24 C31 C32 -1.9(11)
C23 C24 C31 C33 179.1(6)
C23 C24 N3 C21 -4.4(7)
C23 C24 N3 Co1 162.6(4)
C23 C29 C30 O3 -79.1(8)
C23 C29 C30 N10 103.3(7)
C24 C23 C29 C30 172.1(5)
C24 C31 C33 C34 -169.3(6)
C24 C31 C33 N4 10.7(10)
C25 C22 C23 C24 91.0(6)
C25 C22 C23 C28 -35.8(7)
C25 C22 C23 C29 -160.4(5)
C25 C26 C27 O2 71.2(13)
C25 C26 C27 N9 -108.0(10)
C28 C23 C24 C31 -39.0(9)
C28 C23 C24 N3 143.8(6)
C28 C23 C29 C30 -60.5(7)
C29 C23 C24 C31 84.0(7)
C29 C23 C24 N3 -93.2(6)
C31 C24 N3 C21 178.4(6)
C31 C24 N3 Co1 -14.7(9)
C31 C33 C34 C35 -157.6(6)
C31 C33 C34 C37 73.8(7)
C31 C33 N4 C36 175.9(6)
C31 C33 N4 Co1 2.9(10)
C32 C31 C33 C34 11.7(10)
C32 C31 C33 N4 -168.2(7)
C33 C34 C35 C36 -29.6(6)
C33 C34 C35 C40 -150.6(5)
C33 C34 C35 C41 86.3(6)
C33 C34 C37 C38 -163.8(5)
C33 N4 Co1 C1 70.4(6)
C33 N4 Co1 N3 -15.1(6)
C33 N4 Co1 N5 159.9(6)
C33 N4 Co1 N6 -106.7(6)
C34 C33 N4 C36 -4.1(8)
C34 C33 N4 Co1 -177.1(4)
C34 C35 C36 C43 -89.2(6)
C34 C35 C36 C44 139.9(5)
C34 C35 C36 N4 27.6(6)
C34 C35 C41 C42 58.9(7)
C34 C37 C38 C39 64.7(9)
C35 C34 C37 C38 79.2(7)
C35 C36 C44 C45 90.3(7)
C35 C36 C44 N5 -153.9(5)
C35 C36 N4 C33 -15.9(7)
C35 C36 N4 Co1 158.1(4)
C35 C41 C42 N12 -108.1(8)
C35 C41 C42 O5 71.9(9)
C36 C35 C41 C42 168.7(5)
C36 C44 C45 C46 151.8(5)
C36 C44 C45 C50 -79.6(7)
C36 C44 N5 C47 -154.8(5)
C36 C44 N5 Co1 36.5(5)
C36 N4 Co1 C1 -102.3(4)
C36 N4 Co1 N3 172.1(4)
C36 N4 Co1 N5 -12.8(4)
C36 N4 Co1 N6 80.5(4)
C37 C34 C35 C36 90.1(6)
C37 C34 C35 C40 -30.8(8)
C37 C34 C35 C41 -154.0(6)
C37 C38 C39 N11 -124.5(9)
C37 C38 C39 O4 57.5(12)
C40 C35 C36 C43 32.2(8)
C40 C35 C36 C44 -98.7(7)
C40 C35 C36 N4 149.0(6)
C40 C35 C41 C42 -65.6(7)
C41 C35 C36 C43 156.9(5)
C41 C35 C36 C44 26.0(7)
C41 C35 C36 N4 -86.3(6)
C43 C36 C44 C45 -41.5(7)
C43 C36 C44 N5 74.3(5)
C43 C36 N4 C33 103.2(6)
C43 C36 N4 Co1 -82.8(5)
C44 C36 N4 C33 -139.8(5)
C44 C36 N4 Co1 34.2(5)
C44 C45 C46 C47 -30.2(5)
C44 C45 C46 C52 82.7(6)
C44 C45 C46 C53 -156.5(5)
C44 C45 C50 C51 158.6(6)
C45 C44 N5 C47 -26.0(6)
C45 C44 N5 Co1 165.3(4)
C45 C46 C47 C48 -168.4(6)
C45 C46 C47 N5 15.7(6)
C45 C46 C53 C54 62.9(7)
C45 C50 C51 N13 124.6(7)
C45 C50 C51 O6 -56.8(9)
C46 C45 C50 C51 -80.0(7)
C46 C47 C48 C11 -174.3(6)
C46 C47 C48 C49 6.2(9)
C46 C47 N5 C44 6.3(7)
C46 C47 N5 Co1 172.4(4)
C46 C53 C54 C55 160.3(5)
C47 C46 C53 C54 -54.1(7)
C48 C11 C12 C13 -161.3(6)
C48 C11 C12 C15 73.8(7)
C48 C11 N2 C14 172.9(6)
C48 C11 N2 Co1 -4.6(9)
C48 C47 N5 C44 -169.8(5)
C48 C47 N5 Co1 -3.7(9)
C50 C45 C46 C47 -158.2(5)
C50 C45 C46 C52 -45.3(7)
C50 C45 C46 C53 75.5(6)
C52 C46 C47 C48 75.0(7)
C52 C46 C47 N5 -100.9(6)
C52 C46 C53 C54 -173.9(5)
C53 C46 C47 C48 -45.1(8)
C53 C46 C47 N5 139.0(5)
C53 C54 C55 N14 113.3(7)
C53 C54 C55 O7 -67.4(9)
C54 C55 N14 C56 174.6(6)
C56 C57 O8 P1 130.7(5)
C57 C56 N14 C55 -99.9(8)
C57 O8 P1 O9 -176.0(5)
C57 O8 P1 O10 53.4(5)
C57 O8 P1 O11 -62.4(5)
C58 C57 O8 P1 -108.3(6)
C59 C60 C63 O14 47.6(8)
C59 C60 O12 C61 -5.4(7)
C59 O11 P1 O8 141.7(5)
C59 O11 P1 O9 -108.8(5)
C59 O11 P1 O10 22.3(6)
C60 C59 C62 C61 34.9(6)
C60 C59 C62 O13 -79.3(6)
C60 C59 O11 P1 -112.4(5)
C60 C63 O14 C64 172.6(7)
C62 C59 C60 C63 -138.0(6)
C62 C59 C60 O12 -19.6(6)
C62 C59 O11 P1 133.1(5)
C62 C61 N7 C2 79.8(7)
C62 C61 N7 C3 -83.5(7)
C62 C61 O12 C60 29.3(6)
C63 C60 O12 C61 117.6(6)
C64 N15 C65 C66 -171.6(12)
C64 N15 C68 C67A 168.6(14)
C64 N15 C68 C67B -143(3)
N2 C11 C12 C13 21.5(6)
N2 C11 C12 C15 -103.4(6)
N2 C11 C48 C47 3.2(10)
N2 C11 C48 C49 -177.4(6)
N2 C14 C20 C21 7.6(10)
N3 C21 C22 C23 26.8(7)
N3 C21 C22 C25 -94.4(6)
N3 C24 C31 C32 174.8(7)
N3 C24 C31 C33 -4.1(10)
N4 C33 C34 C35 22.4(7)
N4 C33 C34 C37 -106.2(6)
N4 C36 C44 C45 -157.7(5)
N4 C36 C44 N5 -41.9(5)
N5 C44 C45 C46 33.8(6)
N5 C44 C45 C50 162.4(5)
N5 C47 C48 C11 1.1(9)
N5 C47 C48 C49 -178.4(6)
N6 C2 N7 C3 -1.5(6)
N6 C2 N7 C61 -167.3(5)
N7 C2 N6 C8 1.4(6)
N7 C2 N6 Co1 174.9(4)
N7 C3 C4 C5 179.1(6)
N7 C3 C8 C7 -177.9(5)
N7 C3 C8 N6 -0.1(6)
N7 C61 C62 C59 -157.8(5)
N7 C61 C62 O13 -41.1(7)
N7 C61 O12 C60 151.2(5)
N14 C56 C57 C58 180.0(7)
N14 C56 C57 O8 -60.2(7)
N15 C64 O14 C63 169.3(9)
N15 C65 C66 N16 -44.6(18)
N16 C67A C68 N15 49(2)
N16 C67B C68 N15 -52(6)
N17 N16 C66 C65 -125.4(15)
N17 N16 C67A C68 125.5(18)
N17 N16 C67B C68 -166(5)
C65 N15 C68 C67A -45.2(19)
C65 N15 C68 C67B 3(3)
C66 N16 N17 O16 -2(2)
C66 N16 C67A C68 -51(2)
C66 N16 C67B C68 49(6)
C67A N16 N17 O16 -177.9(15)
C67A N16 C66 C65 50.9(19)
C67B N16 N17 O16 -135(3)
C67B N16 C66 C65 6(3)
C68 N15 C65 C66 41.3(17)
O7 C55 N14 C56 -4.7(11)
O11 C59 C60 C63 102.8(7)
O11 C59 C60 O12 -138.9(5)
O11 C59 C62 C61 153.3(5)
O11 C59 C62 O13 39.1(8)
O12 C60 C63 O14 -69.9(8)
O12 C61 C62 C59 -39.8(6)
O12 C61 C62 O13 77.0(6)
O12 C61 N7 C2 -37.9(8)
O12 C61 N7 C3 158.9(5)
O14 C64 N15 C65 -172.5(11)
O14 C64 N15 C68 -26.3(16)
O15 C64 N15 C65 12.5(18)
O15 C64 N15 C68 158.7(12)
O15 C64 O14 C63 -16.1(16)
C71 C72 C73 C74 0.0(10)
C71 C72 C73 C77 -178.6(7)
C71 C76 N23 C70 -0.6(6)
C71 C76 N23 Co2 -172.3(4)
C72 C71 C76 C75 -2.1(9)
C72 C71 C76 N23 176.5(6)
C72 C71 N24 C70 -174.8(7)
C72 C71 N24 C129 -11.3(11)
C72 C73 C74 C75 -1.7(10)
C72 C73 C74 C78 178.7(7)
C73 C74 C75 C76 1.4(9)
C74 C75 C76 C71 0.4(9)
C74 C75 C76 N23 -177.8(6)
C75 C76 N23 C70 177.8(6)
C75 C76 N23 Co2 6.1(9)
C76 C71 C72 C73 1.9(10)
C76 C71 N24 C70 2.8(6)
C76 C71 N24 C129 166.2(6)
C77 C73 C74 C75 177.0(7)
C77 C73 C74 C78 -2.7(10)
C78 C74 C75 C76 -178.9(6)
C79 C80 C81 C82 -24.7(6)
C79 C80 C81 C86 87.7(6)
C79 C80 C81 C87 -148.8(5)
C79 C80 C83 C84 -155.5(5)
C80 C79 C119 C115 -176.2(6)
C80 C79 C119 C120 4.1(10)
C80 C79 N19 C82 -8.6(7)
C80 C79 N19 Co2 173.1(4)
C80 C81 C82 C88 -161.9(6)
C80 C81 C82 N19 21.9(6)
C80 C83 C84 C85 -163.7(6)
C81 C80 C83 C84 89.9(6)
C81 C82 C88 C89 -167.3(6)
C81 C82 N19 C79 -8.9(7)
C81 C82 N19 Co2 169.5(4)
C82 C88 C89 C90 176.1(6)
C82 C88 C89 N20 0.5(10)
C83 C80 C81 C82 94.8(5)
C83 C80 C81 C86 -152.8(5)
C83 C80 C81 C87 -29.3(7)
C83 C84 C85 N25 -90.8(8)
C83 C84 C85 O17 90.0(8)
C86 C81 C82 C88 83.3(7)
C86 C81 C82 N19 -92.9(6)
C87 C81 C82 C88 -35.4(9)
C87 C81 C82 N19 148.4(6)
C88 C82 N19 C79 175.0(6)
C88 C82 N19 Co2 -6.6(8)
C88 C89 C90 C91 -147.7(5)
C88 C89 C90 C93 91.9(7)
C88 C89 N20 C92 161.2(6)
C88 C89 N20 Co2 -9.0(8)
C89 C90 C91 C92 -28.5(5)
C89 C90 C91 C96 -152.8(5)
C89 C90 C91 C97 82.8(5)
C89 C90 C93 C94 -61.7(7)
C90 C89 N20 C92 -14.8(7)
C90 C89 N20 Co2 174.9(4)
C90 C91 C92 C99 -160.9(6)
C90 C91 C92 N20 22.7(6)
C90 C91 C97 C98 63.6(7)
C90 C93 C94 C95 -174.1(6)
C91 C90 C93 C94 -174.0(5)
C91 C92 C99 C100 -4.7(10)
C91 C92 C99 C101 177.8(6)
C91 C92 N20 C89 -6.1(6)
C91 C92 N20 Co2 163.8(4)
C91 C97 C98 N27 96.1(7)
C91 C97 C98 O19 -83.9(8)
C92 C91 C97 C98 171.0(5)
C92 C99 C101 C102 -165.4(6)
C92 C99 C101 N21 11.8(10)
C93 C90 C91 C92 90.0(6)
C93 C90 C91 C96 -34.2(7)
C93 C90 C91 C97 -158.7(5)
C93 C94 C95 N26 -94.3(10)
C93 C94 C95 O18 72.4(11)
C96 C91 C92 C99 -40.0(9)
C96 C91 C92 N20 143.6(5)
C96 C91 C97 C98 -61.3(7)
C97 C91 C92 C99 84.3(7)
C97 C91 C92 N20 -92.1(6)
C99 C92 N20 C89 177.5(6)
C99 C92 N20 Co2 -12.7(9)
C99 C101 C102 C103 -157.2(6)
C99 C101 C102 C105 74.2(8)
C99 C101 N21 C104 175.9(6)
C99 C101 N21 Co2 3.0(10)
C100 C99 C101 C102 17.0(9)
C100 C99 C101 N21 -165.9(6)
C101 C102 C103 C104 -31.8(6)
C101 C102 C103 C108 83.0(6)
C101 C102 C103 C110 -153.5(6)
C101 C102 C105 C106 -165.1(5)
C101 N21 Co2 C69 71.5(6)
C101 N21 Co2 N20 -15.5(6)
C101 N21 Co2 N22 159.4(6)
C101 N21 Co2 N23 -106.5(6)
C102 C101 N21 C104 -6.7(7)
C102 C101 N21 Co2 -179.5(4)
C102 C103 C104 C111 -90.7(6)
C102 C103 C104 C112 139.2(6)
C102 C103 C104 N21 28.6(6)
C102 C103 C108 C109 58.6(6)
C102 C105 C106 C107 56.0(7)
C103 C102 C105 C106 78.0(7)
C103 C104 C112 C113 88.9(7)
C103 C104 C112 N22 -155.8(5)
C103 C104 N21 C101 -14.8(6)
C103 C104 N21 Co2 158.9(4)
C103 C108 C109 N29 -112.0(7)
C103 C108 C109 O21 68.5(8)
C104 C103 C108 C109 167.2(5)
C104 C112 C113 C114 152.3(5)
C104 C112 C113 C116 -82.2(7)
C104 C112 N22 C115 -153.1(5)
C104 C112 N22 Co2 39.1(6)
C104 N21 Co2 C69 -101.1(4)
C104 N21 Co2 N20 171.9(4)
C104 N21 Co2 N22 -13.2(4)
C104 N21 Co2 N23 80.9(4)
C105 C102 C103 C104 88.5(6)
C105 C102 C103 C108 -156.7(5)
C105 C102 C103 C110 -33.3(8)
C105 C106 C107 N28 -124.5(6)
C105 C106 C107 O20 55.9(7)
C108 C103 C104 C111 157.1(5)
C108 C103 C104 C112 27.0(7)
C108 C103 C104 N21 -83.7(5)
C110 C103 C104 C111 31.7(7)
C110 C103 C104 C112 -98.4(6)
C110 C103 C104 N21 150.9(5)
C110 C103 C108 C109 -66.4(7)
C111 C104 C112 C113 -43.1(7)
C111 C104 C112 N22 72.2(6)
C111 C104 N21 C101 106.3(6)
C111 C104 N21 Co2 -80.0(5)
C112 C104 N21 C101 -138.4(5)
C112 C104 N21 Co2 35.3(6)
C112 C113 C114 C115 -31.2(6)
C112 C113 C114 C118 79.3(6)
C112 C113 C114 C121 -158.2(5)
C112 C113 C116 C117 156.4(5)
C113 C112 N22 C115 -25.6(7)
C113 C112 N22 Co2 166.6(4)
C113 C114 C115 C119 -169.0(6)
C113 C114 C115 N22 17.7(7)
C113 C114 C121 C122 60.4(7)
C113 C116 C117 N30 125.3(6)
C113 C116 C117 O22 -56.9(8)
C114 C113 C116 C117 -85.1(7)
C114 C115 C119 C79 -167.7(6)
C114 C115 C119 C120 11.9(10)
C114 C115 N22 C112 5.0(7)
C114 C115 N22 Co2 169.6(4)
C114 C121 C122 C123 164.8(6)
C115 C114 C121 C122 -55.5(7)
C116 C113 C114 C115 -156.8(5)
C116 C113 C114 C118 -46.3(7)
C116 C113 C114 C121 76.2(7)
C118 C114 C115 C119 73.9(8)
C118 C114 C115 N22 -99.4(6)
C118 C114 C121 C122 -174.4(5)
C119 C79 C80 C81 -163.3(6)
C119 C79 C80 C83 74.1(7)
C119 C79 N19 C82 176.6(6)
C119 C79 N19 Co2 -1.8(9)
C119 C115 N22 C112 -168.6(6)
C119 C115 N22 Co2 -4.0(10)
C121 C114 C115 C119 -46.9(9)
C121 C114 C115 N22 139.8(6)
C121 C122 C123 N31 113.9(7)
C121 C122 C123 O23 -68.2(9)
C122 C123 N31 C124 172.6(6)
C124 C125 O24 P2 131.5(6)
C125 C124 N31 C123 -87.4(9)
C125 O24 P2 O25 56.1(6)
C125 O24 P2 O26 -172.9(5)
C125 O24 P2 O27 -58.2(6)
C126 C125 O24 P2 -106.9(8)
C127 C128 C131 O30 47.3(8)
C127 C128 O28 C129 10.1(7)
C127 O27 P2 O24 165.2(6)
C127 O27 P2 O25 46.4(6)
C127 O27 P2 O26 -82.9(6)
C128 C127 C130 C129 38.4(6)
C128 C127 C130 O29 -74.8(7)
C128 C127 O27 P2 -137.8(5)
C128 C131 O30 C132 158.3(7)
C130 C127 C128 C131 -152.2(6)
C130 C127 C128 O28 -31.6(7)
C130 C127 O27 P2 106.7(6)
C130 C129 N24 C70 78.2(7)
C130 C129 N24 C71 -82.1(7)
C130 C129 O28 C128 14.8(7)
C131 C128 O28 C129 135.8(6)
N19 C79 C80 C81 21.6(6)
N19 C79 C80 C83 -100.9(6)
N19 C79 C119 C115 -2.1(10)
N19 C79 C119 C120 178.3(6)
N19 C82 C88 C89 8.3(10)
N20 C89 C90 C91 28.5(6)
N20 C89 C90 C93 -91.9(6)
N20 C92 C99 C100 171.1(6)
N20 C92 C99 C101 -6.4(10)
N21 C101 C102 C103 25.3(7)
N21 C101 C102 C105 -103.3(6)
N21 C104 C112 C113 -159.7(5)
N21 C104 C112 N22 -44.3(6)
N22 C112 C113 C114 34.7(6)
N22 C112 C113 C116 160.2(5)
N22 C115 C119 C79 4.9(10)
N22 C115 C119 C120 -175.5(7)
N23 C70 N24 C71 -3.3(7)
N23 C70 N24 C129 -166.6(6)
N24 C70 N23 C76 2.4(6)
N24 C70 N23 Co2 175.1(4)
N24 C71 C72 C73 179.1(7)
N24 C71 C76 C75 180.0(5)
N24 C71 C76 N23 -1.4(6)
N24 C129 C130 C127 -151.5(5)
N24 C129 C130 O29 -35.0(7)
N24 C129 O28 C128 136.8(5)
N31 C124 C125 C126 -173.5(8)
N31 C124 C125 O24 -54.8(9)
C133 C134 N33A C135 -48(4)
C133 C134 N33A N34 148(3)
C134 C133 N32A C132 119(3)
C134 C133 N32A C136 -64(3)
C134 N33A N34 O32 162(2)
C135 C136 N32A C132 -114(3)
C135 C136 N32A C133 69(3)
C135 N33A N34 O32 2(5)
C136 C135 N33A C134 53(4)
C136 C135 N33A N34 -148(4)
N32A C132 O30 C131 -173.1(15)
N32A C133 C134 N33A 51(4)
N33A C135 C136 N32A -61(3)
C233 C234 N33B C235 68(2)
C233 C234 N33B N34 -113(2)
C234 C233 N32B C132 -135(2)
C234 C233 N32B C236 51(2)
C234 N33B N34 O32 -168.0(19)
C235 C236 N32B C132 137.1(19)
C235 C236 N32B C233 -50(2)
C235 N33B N34 O32 10(3)
C236 C235 N33B C234 -67(2)
C236 C235 N33B N34 114(2)
N32B C132 O30 C131 160.1(12)
N32B C233 C234 N33B -60(2)
N33B C235 C236 N32B 54(2)
O23 C123 N31 C124 -5.2(11)
O27 C127 C128 C131 87.3(8)
O27 C127 C128 O28 -152.1(6)
O27 C127 C130 C129 157.5(5)
O27 C127 C130 O29 44.3(7)
O28 C128 C131 O30 -71.1(7)
O28 C129 C130 C127 -33.1(6)
O28 C129 C130 O29 83.4(6)
O28 C129 N24 C70 -39.6(8)
O28 C129 N24 C71 160.1(6)
O30 C132 N32A C133 -178(2)
O30 C132 N32A C136 5(4)
O30 C132 N32B C233 -177.4(16)
O30 C132 N32B C236 -5(2)
O31 C132 N32A C133 17(3)
O31 C132 N32A C136 -160(3)
O31 C132 N32B C233 -10(3)
O31 C132 N32B C236 163.0(17)
O31 C132 O30 C131 -7.5(14)
